data_1573855
loop_
_publ_author_name
'Thum, Stefan'
'Townrow, Oliver'
'Langer, Jens'
'Harder, Sjoerd'

_publ_section_title
;
 Tuning the Selectivity of P4 Reduction at Alkaline-Earth Metal Centres
;
_journal_name_full 'Chemical Science'
_journal_paper_doi 10.1039/D4SC08502G
_journal_year 2025
_chemical_formula_moiety 'C126 H201 Ca3 N6 O3 P7, 1(C5 H10 O)'
_chemical_formula_sum 'C131 H211 Ca3 N6 O4 P7'
_chemical_formula_weight 2271.08
_chemical_properties_physical Air-sensitive,Moisture-sensitive
_space_group_crystal_system triclinic
_space_group_IT_number 2
_space_group_name_Hall '-P 1'
_space_group_name_H-M_alt 'P -1'
_atom_sites_solution_hydrogens mixed
_atom_sites_solution_primary dual
_audit_creation_date 2024-12-03
_audit_creation_method
;
Olex2 1.5
(compiled 2024.02.16 svn.r378c4104 for OlexSys, GUI svn.r6928)
;
_audit_update_record
;
2024-12-04 deposited with the CCDC.	2025-02-05 downloaded from the CCDC.
;
_cell_angle_alpha 70.084(2)
_cell_angle_beta 81.755(2)
_cell_angle_gamma 64.564(3)
_cell_formula_units_Z 2
_cell_length_a 20.4699(6)
_cell_length_b 20.4809(5)
_cell_length_c 21.4594(5)
_cell_measurement_reflns_used 37090
_cell_measurement_temperature 100.0(2)
_cell_measurement_theta_max 72.5740
_cell_measurement_theta_min 3.8600
_cell_volume 7638.6(4)
_computing_cell_refinement 'CrysAlisPro 1.171.43.106a (Rigaku OD, 2024)'
_computing_data_collection 'CrysAlisPro system (CCD 43.105a 64-bit (release 11-01-2024))'
_computing_data_reduction 'CrysAlisPro 1.171.43.106a (Rigaku OD, 2024)'
_computing_molecular_graphics 'Olex2 1.5 (Dolomanov et al., 2009)'
_computing_publication_material 'Olex2 1.5 (Dolomanov et al., 2009)'
_computing_structure_refinement 'SHELXL 2019/3 (Sheldrick, 2015)'
_computing_structure_solution 'SHELXT 2018/2 (Sheldrick, 2018)'
_diffrn_ambient_environment N~2~
_diffrn_ambient_temperature 100.0(2)
_diffrn_detector 'CCD plate'
_diffrn_detector_area_resol_mean 5.2903
_diffrn_detector_type AtlasS2
_diffrn_measured_fraction_theta_full 0.996
_diffrn_measured_fraction_theta_max 0.969
_diffrn_measurement_details
;
List of Runs (angles in degrees, time in seconds):

  # Type    Start    End  Width  t~exp~   \w     \q     \k     \f   Frames
#--------------------------------------------------------------------------
  1  \w    -70.00  32.00   1.00    8.00    --  -41.40  57.00  60.00  102
  2  \w   -114.00 -13.00   1.00    8.00    --  -41.40 -57.00 -90.00  101
  3  \w    -66.00  33.00   1.00    8.00    --  -41.40  38.00-150.00   99
  4  \w    -86.00  -6.00   1.00    8.00    --  -41.40 125.00 120.00   80
  5  \w     33.00 113.00   1.00   32.00    --  104.66-125.00-180.00   80
  6  \w     33.00 113.00   1.00   32.00    --  104.66-125.00   0.00   80
  7  \w     76.00 178.00   1.00   32.00    --  104.66  30.00 120.00  102
  8  \w     28.00 133.00   1.00   32.00    --  104.66 -30.00 150.00  105
  9  \w     76.00 178.00   1.00   32.00    --  104.66  30.00-150.00  102
 10  \w     97.00 176.00   1.00   32.00    --  104.66 125.00 120.00   79
 11  \w     32.00 134.00   1.00   32.00    --  104.66 -61.00  30.00  102
 12  \w     33.00 113.00   1.00   32.00    --  104.66-125.00-180.00   80
 13  \w     22.00 106.00   1.00   32.00    --  104.66 -94.00  30.00   84
 14  \w     29.00 137.00   1.00   32.00    --  104.66 -77.00 150.00  108
 15  \w   -114.00 -13.00   1.00    8.00    --  -41.40 -57.00 150.00  101
 16  \w   -114.00 -13.00   1.00    8.00    --  -41.40 -57.00 -30.00  101
 17  \w   -114.00 -13.00   1.00    8.00    --  -41.40 -57.00  60.00  101
 18  \w      6.00  81.00   1.00    8.00    --   41.40 -99.00 -90.00   75
 19  \w     76.00 130.00   1.00   32.00    --  104.66  61.00  30.00   54
 20  \w     52.00 178.00   1.00   32.00    --  104.66  15.00 -30.00  126
;
_diffrn_measurement_device 'four-circle diffractometer'
_diffrn_measurement_device_type 'SuperNova, Dual, Cu at home/near, AtlasS2'
_diffrn_measurement_method '\w scans'
_diffrn_orient_matrix_type 'CrysAlisPro convention (1999,Acta A55,543-557)'
_diffrn_orient_matrix_UB_11 -0.0707804000
_diffrn_orient_matrix_UB_12 0.0561669000
_diffrn_orient_matrix_UB_13 0.0214925000
_diffrn_orient_matrix_UB_21 -0.0091260000
_diffrn_orient_matrix_UB_22 0.0574500000
_diffrn_orient_matrix_UB_23 -0.0702054000
_diffrn_orient_matrix_UB_31 -0.0430372000
_diffrn_orient_matrix_UB_32 -0.0350993000
_diffrn_orient_matrix_UB_33 -0.0209659000
_diffrn_radiation_monochromator mirror
_diffrn_radiation_probe x-ray
_diffrn_radiation_type 'Cu K\a'
_diffrn_radiation_wavelength 1.54184
_diffrn_reflns_av_R_equivalents 0.0293
_diffrn_reflns_av_unetI/netI 0.0296
_diffrn_reflns_Laue_measured_fraction_full 0.996
_diffrn_reflns_Laue_measured_fraction_max 0.969
_diffrn_reflns_limit_h_max 24
_diffrn_reflns_limit_h_min -25
_diffrn_reflns_limit_k_max 21
_diffrn_reflns_limit_k_min -25
_diffrn_reflns_limit_l_max 25
_diffrn_reflns_limit_l_min -26
_diffrn_reflns_number 85219
_diffrn_reflns_point_group_measured_fraction_full 0.996
_diffrn_reflns_point_group_measured_fraction_max 0.969
_diffrn_reflns_theta_full 67.684
_diffrn_reflns_theta_max 72.723
_diffrn_reflns_theta_min 3.817
_diffrn_source 'micro-focus sealed X-ray tube'
_diffrn_source_type 'SuperNova (Cu) X-ray Source'
_exptl_absorpt_coefficient_mu 1.970
_exptl_absorpt_correction_T_max 1.000
_exptl_absorpt_correction_T_min 0.464
_exptl_absorpt_correction_type gaussian
_exptl_absorpt_process_details
;
CrysAlisPro 1.171.43.106a (Rigaku Oxford Diffraction, 2024)
Numerical absorption correction based on gaussian integration over
a multifaceted crystal model
Empirical absorption correction using spherical harmonics,
implemented in SCALE3 ABSPACK scaling algorithm.
;
_exptl_crystal_colour 'clear yellow'
_exptl_crystal_colour_lustre clear
_exptl_crystal_colour_primary yellow
_exptl_crystal_density_diffrn 0.987
_exptl_crystal_description block
_exptl_crystal_F_000 2472
_exptl_crystal_size_max 0.297
_exptl_crystal_size_mid 0.189
_exptl_crystal_size_min 0.145
_refine_diff_density_max 0.526
_refine_diff_density_min -0.427
_refine_diff_density_rms 0.039
_refine_ls_extinction_method none
_refine_ls_goodness_of_fit_ref 1.052
_refine_ls_hydrogen_treatment mixed
_refine_ls_matrix_type full
_refine_ls_number_parameters 1589
_refine_ls_number_reflns 29465
_refine_ls_number_restraints 623
_refine_ls_restrained_S_all 1.053
_refine_ls_R_factor_all 0.0424
_refine_ls_R_factor_gt 0.0369
_refine_ls_shift/su_max 0.002
_refine_ls_shift/su_mean 0.000
_refine_ls_structure_factor_coef Fsqd
_refine_ls_weighting_details 'w=1/[\s^2^(Fo^2^)+(0.0510P)^2^+1.5889P] where P=(Fo^2^+2Fc^2^)/3'
_refine_ls_weighting_scheme calc
_refine_ls_wR_factor_gt 0.0955
_refine_ls_wR_factor_ref 0.0991
_reflns_Friedel_coverage 0.000
_reflns_number_gt 25778
_reflns_number_total 29465
_reflns_threshold_expression 'I > 2\s(I)'
_cod_data_source_file d4sc08502g2.cif
_cod_data_source_block hasj240506a
_cod_original_cell_volume 7638.7(4)
_cod_database_code 1573855
_shelx_shelxl_version_number 2019/3
_chemical_oxdiff_formula C131H211Ca3N6O4P7
_shelx_space_group_comment
;
The symmetry employed for this shelxl refinement is uniquely defined
by the following loop, which should always be used as a source of
symmetry information in preference to the above space-group names.
They are only intended as comments.
;
_olex2_refinement_description
;
1. Fixed Uiso
 At 1.2 times of:
  All C(H) groups, All C(H,H) groups
 At 1.5 times of:
  All C(H,H,H) groups
2. Restrained distances
 C136-O4A \\sim O4A-C132 \\sim O4-C131 \\sim O4-C127
 with sigma of 0.02
 C127-C128 \\sim C129-C128 \\sim C129-C130 \\sim C130-C131 \\sim C133-C132
\\sim C133-C134 \\sim C135-
 C134 \\sim C136-C135
 with sigma of 0.02
 C128-O4 \\sim O4-C130 \\sim C133-O4A \\sim O4A-C135
 with sigma of 0.02
 C134-O4A \\sim O4-C129
 with sigma of 0.02
 C127-C129 \\sim C129-C131 \\sim C132-C134 \\sim C134-C136
 with sigma of 0.02
 C69-C64 \\sim C65-C64 \\sim C65A-C64
 with sigma of 0.02
 C66A-C65A \\sim C66-C65 \\sim C69-C68A \\sim C69-C68
 with sigma of 0.02
 C67-C66 \\sim C67A-C66A \\sim C68-C67 \\sim C68A-C67A
 with sigma of 0.02
 C70-C65 \\sim C70A-C65A \\sim C27-C33A \\sim C27-C33
 with sigma of 0.01
 C65-C68 \\sim C65A-C68A
 with sigma of 0.02
 C67A-C64 \\sim C64-C67
 with sigma of 0.02
 C66-C68 \\sim C66A-C68A
 with sigma of 0.02
3. Restrained planarity
 C65, C66, C67, C68, C69, C64
 with sigma of 0.1
 C65A, C64, C69, C68A, C67A, C66A
 with sigma of 0.1
4. Uiso/Uaniso restraints and constraints
O4A \\sim C132 \\sim C133 \\sim C134 \\sim C135 \\sim C136 \\sim O4 \\sim C127
\\sim C128 \\sim C129 \\sim C130 \\sim C131: within 3A with sigma of 0.03 and
sigma for terminal atoms of 0.06 within 3A
C70 \\sim C70A \\sim C65 \\sim C65A \\sim C64 \\sim C66 \\sim C66A \\sim C67
\\sim C67A \\sim C68 \\sim C68A \\sim C69: within 2A with sigma of 0.04 and
sigma for terminal atoms of 0.08 within 2A
5. Rigid body (RIGU) restrains
 O4A, C132, C133, C134, C135, C136
 with sigma for 1-2 distances of 0.004 and sigma for 1-3 distances of 0.004
6. Others
 Sof(C70A)=Sof(H70A)=Sof(C71A)=Sof(H71c)=Sof(H71d)=Sof(C72A)=Sof(H72d)=
 Sof(H72e)=Sof(H72f)=Sof(C73A)=Sof(H73c)=Sof(H73d)=Sof(C74A)=Sof(H74d)=
 Sof(H74e)=Sof(H74f)=Sof(C68A)=Sof(H68A)=Sof(C67A)=Sof(H67A)=Sof(C66A)=
 Sof(H66A)=Sof(C65A)=1-FVAR(1)
 Sof(C65)=Sof(C66)=Sof(H66)=Sof(C67)=Sof(H67)=Sof(C68)=Sof(H68)=Sof(C70)=
 Sof(H70)=Sof(C71)=Sof(H71a)=Sof(H71b)=Sof(C72)=Sof(H72a)=Sof(H72b)=Sof(H72c)=
 Sof(C73)=Sof(H73a)=Sof(H73b)=Sof(C74)=Sof(H74a)=Sof(H74b)=Sof(H74c)=FVAR(1)
 Sof(C33A)=Sof(H33A)=Sof(C34A)=Sof(H34c)=Sof(H34d)=Sof(C35A)=Sof(H35d)=
 Sof(H35e)=Sof(H35f)=Sof(C36A)=Sof(H36c)=Sof(H36d)=Sof(C37A)=Sof(H37d)=
 Sof(H37e)=Sof(H37f)=1-FVAR(2)
 Sof(C33)=Sof(H33)=Sof(C34)=Sof(H34a)=Sof(H34b)=Sof(C35)=Sof(H35a)=Sof(H35b)=
 Sof(H35c)=Sof(C36)=Sof(H36a)=Sof(H36b)=Sof(C37)=Sof(H37a)=Sof(H37b)=Sof(H37c)=
 FVAR(2)
 Sof(O4A)=Sof(C132)=Sof(H13c)=Sof(H13d)=Sof(C133)=Sof(H13e)=Sof(H13f)=
 Sof(C134)=Sof(H13g)=Sof(H13h)=Sof(C135)=Sof(H13i)=Sof(H13j)=Sof(C136)=
 Sof(H13k)=Sof(H13l)=1-FVAR(3)
 Sof(O4)=Sof(C127)=Sof(H12p)=Sof(H12q)=Sof(C128)=Sof(H12r)=Sof(H12s)=Sof(C129)=
 Sof(H12t)=Sof(H12u)=Sof(C130)=Sof(H13m)=Sof(H13n)=Sof(C131)=Sof(H13o)=
 Sof(H13p)=FVAR(3)
7.a Ternary CH refined with riding coordinates:
 C12(H12), C17(H17), C28(H28), C54(H54), C59(H59), C75(H75), C96(H96),
 C101(H101), C112(H112), C117(H117), C33(H33), C70(H70), C33A(H33A), C70A(H70A)
7.b Secondary CH2 refined with riding coordinates:
 C13(H13a,H13b), C15(H15a,H15b), C18(H18a,H18b), C20(H20a,H20b), C29(H29a,
 H29b), C31(H31a,H31b), C38(H38a,H38b), C39(H39a,H39b), C40(H40a,H40b),
 C41(H41a,H41b), C42(H42a,H42b), C55(H55a,H55b), C57(H57a,H57b), C60(H60a,H60b),
  C62(H62a,H62b), C76(H76a,H76b), C78(H78a,H78b), C80(H80a,H80b), C81(H81a,
 H81b), C82(H82a,H82b), C83(H83a,H83b), C84(H84a,H84b), C97(H97a,H97b),
 C99(H99a,H99b), C102(H10d,H10e), C104(H10i,H10j), C113(H11a,H11b), C115(H11f,
 H11g), C118(H11k,H11l), C120(H12a,H12b), C122(H12f,H12g), C123(H12h,H12i),
 C124(H12j,H12k), C125(H12l,H12m), C126(H12n,H12o), C34(H34a,H34b), C36(H36a,
 H36b), C71(H71a,H71b), C73(H73a,H73b), C34A(H34c,H34d), C36A(H36c,H36d),
 C71A(H71c,H71d), C73A(H73c,H73d), C132(H13c,H13d), C133(H13e,H13f), C134(H13g,
 H13h), C135(H13i,H13j), C136(H13k,H13l), C127(H12p,H12q), C128(H12r,H12s),
 C129(H12t,H12u), C130(H13m,H13n), C131(H13o,H13p)
7.c Aromatic/amide H refined with riding coordinates:
 C8(H8), C9(H9), C10(H10), C24(H24), C25(H25), C26(H26), C50(H50), C51(H51),
 C52(H52), C66(H66), C67(H67), C68(H68), C92(H92), C93(H93), C94(H94),
 C108(H108), C109(H109), C110(H110), C68A(H68A), C67A(H67A), C66A(H66A)
7.d Idealised Me refined as rotating group:
 C1(H1a,H1b,H1c), C5(H5a,H5b,H5c), C14(H14a,H14b,H14c), C16(H16a,H16b,H16c),
 C19(H19a,H19b,H19c), C21(H21a,H21b,H21c), C30(H30a,H30b,H30c), C32(H32a,H32b,
 H32c), C43(H43a,H43b,H43c), C47(H47a,H47b,H47c), C56(H56a,H56b,H56c), C58(H58a,
 H58b,H58c), C61(H61a,H61b,H61c), C63(H63a,H63b,H63c), C77(H77a,H77b,H77c),
 C79(H79a,H79b,H79c), C85(H85a,H85b,H85c), C89(H89a,H89b,H89c), C98(H98a,H98b,
 H98c), C100(H10a,H10b,H10c), C103(H10f,H10g,H10h), C105(H10k,H10l,H10m),
 C114(H11c,H11d,H11e), C116(H11h,H11i,H11j), C119(H11m,H11n,H11o), C121(H12c,
 H12d,H12e), C35(H35a,H35b,H35c), C37(H37a,H37b,H37c), C72(H72a,H72b,H72c),
 C74(H74a,H74b,H74c), C35A(H35d,H35e,H35f), C37A(H37d,H37e,H37f), C72A(H72d,
 H72e,H72f), C74A(H74d,H74e,H74f)
;
_smtbx_masks_void_probe_radius 1.2
_smtbx_masks_void_truncation_radius 1.2
_olex2_date_sample_data_collection 2024-05-06
_olex2_submission_special_instructions 'No special instructions were received'
_oxdiff_exptl_absorpt_empirical_details
;
Empirical correction (ABSPACK) includes:
- Absorption correction using spherical harmonics
- Frame scaling
- Detector area scaling
;
_oxdiff_exptl_absorpt_empirical_full_max 1.958
_oxdiff_exptl_absorpt_empirical_full_min 0.607

loop_
_space_group_symop_operation_xyz
'x, y, z'
'-x, -y, -z'

loop_
_atom_site_label
_atom_site_type_symbol
_atom_site_fract_x
_atom_site_fract_y
_atom_site_fract_z
_atom_site_U_iso_or_equiv
_atom_site_adp_type
_atom_site_occupancy
_atom_site_site_symmetry_order
_atom_site_calc_flag
_atom_site_refinement_flags_posn
_atom_site_refinement_flags_adp
_atom_site_refinement_flags_occupancy
_atom_site_disorder_assembly
_atom_site_disorder_group
Ca1 Ca 0.85535(2) 0.70967(2) 0.21828(2) 0.02455(6) Uani 1 1 d . . . . .
Ca2 Ca 0.54934(2) 0.73873(2) 0.20737(2) 0.02636(6) Uani 1 1 d . . . . .
Ca3 Ca 0.79341(2) 0.42985(2) 0.31784(2) 0.02563(6) Uani 1 1 d . . . . .
P1 P 0.72492(2) 0.69345(2) 0.15670(2) 0.02688(8) Uani 1 1 d . . . . .
P2 P 0.69832(2) 0.59070(2) 0.19067(2) 0.02745(8) Uani 1 1 d . . . . .
P3 P 0.81318(2) 0.57585(2) 0.19758(2) 0.02713(8) Uani 1 1 d . . . . .
P4 P 0.69218(2) 0.74008(2) 0.23818(2) 0.02618(8) Uani 1 1 d . . . . .
P5 P 0.65730(2) 0.58268(2) 0.29036(2) 0.02701(8) Uani 1 1 d . . . . .
P6 P 0.82710(2) 0.56711(2) 0.29843(2) 0.02646(8) Uani 1 1 d . . . . .
P7 P 0.71561(2) 0.63507(2) 0.32056(2) 0.02655(8) Uani 1 1 d . . . . .
O1 O 0.97339(6) 0.64437(6) 0.26708(5) 0.0325(2) Uani 1 1 d . . . . .
O2 O 0.49224(6) 0.87115(6) 0.19519(6) 0.0336(2) Uani 1 1 d . . . . .
O3 O 0.71974(6) 0.36143(6) 0.36680(6) 0.0342(2) Uani 1 1 d . . . . .
N1 N 0.90480(7) 0.75961(7) 0.11270(6) 0.0257(2) Uani 1 1 d . . . . .
N2 N 0.83464(7) 0.82941(7) 0.22834(6) 0.0269(2) Uani 1 1 d . . . . .
N3 N 0.48827(7) 0.75868(7) 0.11032(6) 0.0295(3) Uani 1 1 d . . . . .
N4 N 0.44547(7) 0.71713(8) 0.26030(7) 0.0319(3) Uani 1 1 d . . . . .
N5 N 0.85835(7) 0.34041(7) 0.25899(6) 0.0273(3) Uani 1 1 d . . . . .
N6 N 0.88860(7) 0.34188(7) 0.39677(6) 0.0283(3) Uani 1 1 d . . . . .
C1 C 0.82005(9) 0.82440(9) 0.01759(7) 0.0299(3) Uani 1 1 d . . . . .
H1A H 0.825616 0.776784 0.011917 0.045 Uiso 1 1 calc R U . . .
H1B H 0.852315 0.844346 -0.013093 0.045 Uiso 1 1 calc R U . . .
H1C H 0.769831 0.861685 0.008275 0.045 Uiso 1 1 calc R U . . .
C2 C 0.83926(8) 0.80950(8) 0.08841(7) 0.0252(3) Uani 1 1 d . . . . .
C3 C 0.78215(8) 0.84936(8) 0.12522(7) 0.0263(3) Uani 1 1 d . . . . .
H3 H 0.7369(10) 0.8763(10) 0.1017(9) 0.034(5) Uiso 1 1 d . . . . .
C4 C 0.78140(8) 0.86713(8) 0.18380(7) 0.0264(3) Uani 1 1 d . . . . .
C5 C 0.71194(9) 0.93038(9) 0.19521(8) 0.0345(3) Uani 1 1 d . . . . .
H5A H 0.683045 0.957456 0.154394 0.052 Uiso 1 1 calc R U . . .
H5B H 0.723447 0.965969 0.207825 0.052 Uiso 1 1 calc R U . . .
H5C H 0.684370 0.908637 0.230793 0.052 Uiso 1 1 calc R U . . .
C6 C 0.95969(8) 0.73836(8) 0.06439(7) 0.0283(3) Uani 1 1 d . . . . .
C7 C 0.99648(8) 0.78590(9) 0.03275(8) 0.0316(3) Uani 1 1 d . . . . .
C8 C 1.04526(9) 0.76829(10) -0.01754(9) 0.0383(4) Uani 1 1 d . . . . .
H8 H 1.069359 0.800505 -0.039572 0.046 Uiso 1 1 calc R U . . .
C9 C 1.05958(10) 0.70536(10) -0.03627(9) 0.0405(4) Uani 1 1 d . . . . .
H9 H 1.092146 0.695148 -0.071484 0.049 Uiso 1 1 calc R U . . .
C10 C 1.02599(9) 0.65741(9) -0.00321(8) 0.0365(3) Uani 1 1 d . . . . .
H10 H 1.036846 0.613299 -0.015249 0.044 Uiso 1 1 calc R U . . .
C11 C 0.97648(8) 0.67221(9) 0.04746(8) 0.0297(3) Uani 1 1 d . . . . .
C12 C 0.98438(9) 0.85481(9) 0.05230(8) 0.0337(3) Uani 1 1 d . . . . .
H12 H 0.969732 0.844007 0.099970 0.040 Uiso 1 1 calc R U . . .
C13 C 1.05439(10) 0.86737(10) 0.04762(10) 0.0436(4) Uani 1 1 d . . . . .
H13A H 1.069980 0.878868 0.000752 0.052 Uiso 1 1 calc R U . . .
H13B H 1.043588 0.912321 0.061581 0.052 Uiso 1 1 calc R U . . .
C14 C 1.11664(10) 0.79964(12) 0.08972(11) 0.0512(5) Uani 1 1 d . . . . .
H14A H 1.159187 0.811410 0.083823 0.077 Uiso 1 1 calc R U . . .
H14B H 1.128261 0.754927 0.075929 0.077 Uiso 1 1 calc R U . . .
H14C H 1.102513 0.789040 0.136496 0.077 Uiso 1 1 calc R U . . .
C15 C 0.92306(9) 0.92873(9) 0.01345(9) 0.0368(4) Uani 1 1 d . . . . .
H15A H 0.876569 0.923734 0.026025 0.044 Uiso 1 1 calc R U . . .
H15B H 0.921018 0.971129 0.027096 0.044 Uiso 1 1 calc R U . . .
C16 C 0.93032(10) 0.94962(10) -0.06197(9) 0.0430(4) Uani 1 1 d . . . . .
H16A H 0.891893 0.999563 -0.082503 0.065 Uiso 1 1 calc R U . . .
H16B H 0.926165 0.911268 -0.076780 0.065 Uiso 1 1 calc R U . . .
H16C H 0.977562 0.951414 -0.074966 0.065 Uiso 1 1 calc R U . . .
C17 C 0.94380(8) 0.61571(8) 0.08445(7) 0.0294(3) Uani 1 1 d . . . . .
H17 H 0.896369 0.644863 0.102465 0.035 Uiso 1 1 calc R U . . .
C18 C 0.99148(9) 0.55597(9) 0.14447(8) 0.0343(3) Uani 1 1 d . . . . .
H18A H 0.996439 0.582865 0.172882 0.041 Uiso 1 1 calc R U . . .
H18B H 0.966057 0.523777 0.170693 0.041 Uiso 1 1 calc R U . . .
C19 C 1.06701(10) 0.50411(11) 0.12835(10) 0.0469(4) Uani 1 1 d . . . . .
H19A H 1.093364 0.534999 0.103116 0.070 Uiso 1 1 calc R U . . .
H19B H 1.063124 0.475189 0.101949 0.070 Uiso 1 1 calc R U . . .
H19C H 1.093104 0.468812 0.169636 0.070 Uiso 1 1 calc R U . . .
C20 C 0.92785(9) 0.57763(9) 0.04155(8) 0.0356(3) Uani 1 1 d . . . . .
H20A H 0.973399 0.550869 0.020618 0.043 Uiso 1 1 calc R U . . .
H20B H 0.910586 0.538979 0.070522 0.043 Uiso 1 1 calc R U . . .
C21 C 0.87197(11) 0.63285(11) -0.01222(10) 0.0457(4) Uani 1 1 d . . . . .
H21A H 0.864223 0.604918 -0.037489 0.069 Uiso 1 1 calc R U . . .
H21B H 0.889235 0.670463 -0.042011 0.069 Uiso 1 1 calc R U . . .
H21C H 0.826321 0.658889 0.008059 0.069 Uiso 1 1 calc R U . . .
C22 C 0.83197(9) 0.86570(8) 0.27603(7) 0.0296(3) Uani 1 1 d . . . . .
C23 C 0.80253(9) 0.84594(9) 0.33951(8) 0.0315(3) Uani 1 1 d . . . . .
C24 C 0.79656(9) 0.88714(10) 0.38147(9) 0.0375(4) Uani 1 1 d . . . . .
H24 H 0.777128 0.874162 0.424584 0.045 Uiso 1 1 calc R U . . .
C25 C 0.81822(10) 0.94656(10) 0.36200(9) 0.0415(4) Uani 1 1 d . . . . .
H25 H 0.811137 0.975781 0.390497 0.050 Uiso 1 1 calc R U . . .
C26 C 0.85012(10) 0.96301(9) 0.30097(9) 0.0401(4) Uani 1 1 d . . . . .
H26 H 0.865965 1.003051 0.288127 0.048 Uiso 1 1 calc R U . . .
C27 C 0.85960(10) 0.92209(9) 0.25775(8) 0.0373(4) Uani 1 1 d D . . . .
C28 C 0.78046(9) 0.77953(9) 0.36249(8) 0.0334(3) Uani 1 1 d . . . . .
H28 H 0.763953 0.776825 0.322127 0.040 Uiso 1 1 calc R U . . .
C29 C 0.84754(10) 0.70458(9) 0.38917(8) 0.0387(4) Uani 1 1 d . . . . .
H29A H 0.832886 0.661648 0.401005 0.046 Uiso 1 1 calc R U . . .
H29B H 0.883493 0.698802 0.353059 0.046 Uiso 1 1 calc R U . . .
C30 C 0.88400(12) 0.69841(11) 0.44910(10) 0.0489(5) Uani 1 1 d . . . . .
H30A H 0.900787 0.739250 0.437591 0.073 Uiso 1 1 calc R U . . .
H30B H 0.925373 0.648988 0.462716 0.073 Uiso 1 1 calc R U . . .
H30C H 0.849339 0.703031 0.485640 0.073 Uiso 1 1 calc R U . . .
C31 C 0.71742(11) 0.78802(12) 0.41125(9) 0.0455(4) Uani 1 1 d . . . . .
H31A H 0.707616 0.741852 0.424090 0.055 Uiso 1 1 calc R U . . .
H31B H 0.731588 0.791592 0.451786 0.055 Uiso 1 1 calc R U . . .
C32 C 0.64837(11) 0.85754(14) 0.38332(12) 0.0574(5) Uani 1 1 d . . . . .
H32A H 0.632862 0.853477 0.344169 0.086 Uiso 1 1 calc R U . . .
H32B H 0.657481 0.903588 0.370816 0.086 Uiso 1 1 calc R U . . .
H32C H 0.610327 0.860318 0.416986 0.086 Uiso 1 1 calc R U . . .
C38 C 1.02103(10) 0.68338(10) 0.24743(10) 0.0464(4) Uani 1 1 d . . . . .
H38A H 1.027089 0.698328 0.284781 0.056 Uiso 1 1 calc R U . . .
H38B H 0.999195 0.730259 0.209811 0.056 Uiso 1 1 calc R U . . .
C39 C 1.09451(11) 0.63264(12) 0.22715(12) 0.0563(5) Uani 1 1 d . . . . .
H39A H 1.126831 0.659698 0.215376 0.068 Uiso 1 1 calc R U . . .
H39B H 1.088979 0.620925 0.187610 0.068 Uiso 1 1 calc R U . . .
C40 C 1.12827(10) 0.55860(11) 0.28371(11) 0.0489(4) Uani 1 1 d . . . . .
H40A H 1.173091 0.523489 0.268115 0.059 Uiso 1 1 calc R U . . .
H40B H 1.141155 0.569463 0.320710 0.059 Uiso 1 1 calc R U . . .
C41 C 1.07532(9) 0.52151(9) 0.30775(9) 0.0394(4) Uani 1 1 d . . . . .
H41A H 1.069104 0.502724 0.273131 0.047 Uiso 1 1 calc R U . . .
H41B H 1.095057 0.477288 0.347914 0.047 Uiso 1 1 calc R U . . .
C42 C 1.00286(9) 0.57687(10) 0.32355(8) 0.0393(4) Uani 1 1 d . . . . .
H42A H 0.968809 0.551854 0.336971 0.047 Uiso 1 1 calc R U . . .
H42B H 1.008299 0.591655 0.361243 0.047 Uiso 1 1 calc R U . . .
C43 C 0.52409(10) 0.64719(9) 0.07155(8) 0.0365(3) Uani 1 1 d . . . . .
H43A H 0.572087 0.644182 0.054757 0.055 Uiso 1 1 calc R U . . .
H43B H 0.488855 0.676882 0.035189 0.055 Uiso 1 1 calc R U . . .
H43C H 0.525495 0.595760 0.090111 0.055 Uiso 1 1 calc R U . . .
C44 C 0.50225(8) 0.68537(9) 0.12495(8) 0.0296(3) Uani 1 1 d . . . . .
C45 C 0.50215(8) 0.63641(9) 0.19035(8) 0.0299(3) Uani 1 1 d . . . . .
H45 H 0.5203(9) 0.5850(10) 0.1935(8) 0.026(4) Uiso 1 1 d . . . . .
C46 C 0.46818(8) 0.65091(9) 0.24937(8) 0.0317(3) Uani 1 1 d . . . . .
C47 C 0.46469(11) 0.58117(10) 0.30301(9) 0.0422(4) Uani 1 1 d . . . . .
H47A H 0.512856 0.547500 0.322511 0.063 Uiso 1 1 calc R U . . .
H47B H 0.448194 0.553952 0.283534 0.063 Uiso 1 1 calc R U . . .
H47C H 0.430775 0.597130 0.337538 0.063 Uiso 1 1 calc R U . . .
C48 C 0.47333(9) 0.80440(9) 0.04199(8) 0.0318(3) Uani 1 1 d . . . . .
C49 C 0.52679(9) 0.82239(9) -0.00006(8) 0.0322(3) Uani 1 1 d . . . . .
C50 C 0.50971(9) 0.86447(10) -0.06667(8) 0.0380(4) Uani 1 1 d . . . . .
H50 H 0.545869 0.875688 -0.095565 0.046 Uiso 1 1 calc R U . . .
C51 C 0.44104(10) 0.89019(10) -0.09141(9) 0.0426(4) Uani 1 1 d . . . . .
H51 H 0.430463 0.918084 -0.136954 0.051 Uiso 1 1 calc R U . . .
C52 C 0.38847(10) 0.87494(10) -0.04945(9) 0.0431(4) Uani 1 1 d . . . . .
H52 H 0.341183 0.893833 -0.066403 0.052 Uiso 1 1 calc R U . . .
C53 C 0.40248(9) 0.83242(10) 0.01750(9) 0.0383(4) Uani 1 1 d . . . . .
C54 C 0.60081(9) 0.80020(9) 0.02620(7) 0.0318(3) Uani 1 1 d . . . . .
H54 H 0.609234 0.755176 0.066865 0.038 Uiso 1 1 calc R U . . .
C55 C 0.59983(9) 0.86444(9) 0.04898(8) 0.0341(3) Uani 1 1 d . . . . .
H55A H 0.557961 0.878024 0.078774 0.041 Uiso 1 1 calc R U . . .
H55B H 0.644161 0.844350 0.075319 0.041 Uiso 1 1 calc R U . . .
C56 C 0.59548(10) 0.93691(10) -0.00605(9) 0.0399(4) Uani 1 1 d . . . . .
H56A H 0.638066 0.925050 -0.034590 0.060 Uiso 1 1 calc R U . . .
H56B H 0.593960 0.974315 0.013560 0.060 Uiso 1 1 calc R U . . .
H56C H 0.551620 0.957902 -0.032455 0.060 Uiso 1 1 calc R U . . .
C57 C 0.66339(9) 0.77541(10) -0.02062(8) 0.0373(4) Uani 1 1 d . . . . .
H57A H 0.654972 0.817182 -0.063114 0.045 Uiso 1 1 calc R U . . .
H57B H 0.708703 0.766252 -0.001069 0.045 Uiso 1 1 calc R U . . .
C58 C 0.67266(11) 0.70370(12) -0.03426(10) 0.0496(4) Uani 1 1 d . . . . .
H58A H 0.713975 0.689913 -0.063826 0.074 Uiso 1 1 calc R U . . .
H58B H 0.628719 0.713007 -0.055329 0.074 Uiso 1 1 calc R U . . .
H58C H 0.681262 0.661997 0.007579 0.074 Uiso 1 1 calc R U . . .
C59 C 0.34229(10) 0.81846(11) 0.06201(10) 0.0453(4) Uani 1 1 d . . . . .
H59 H 0.356440 0.808075 0.108266 0.054 Uiso 1 1 calc R U . . .
C60 C 0.26999(10) 0.88895(11) 0.04792(10) 0.0465(4) Uani 1 1 d . . . . .
H60A H 0.251853 0.897959 0.004082 0.056 Uiso 1 1 calc R U . . .
H60B H 0.234378 0.878209 0.081583 0.056 Uiso 1 1 calc R U . . .
C61 C 0.27421(11) 0.96120(12) 0.04833(11) 0.0520(5) Uani 1 1 d . . . . .
H61A H 0.302316 0.977643 0.010098 0.078 Uiso 1 1 calc R U . . .
H61B H 0.297764 0.951135 0.089292 0.078 Uiso 1 1 calc R U . . .
H61C H 0.225268 1.001335 0.045863 0.078 Uiso 1 1 calc R U . . .
C62 C 0.33322(11) 0.74786(12) 0.06151(12) 0.0589(6) Uani 1 1 d . . . . .
H62A H 0.376020 0.702069 0.083420 0.071 Uiso 1 1 calc R U . . .
H62B H 0.290427 0.745394 0.088623 0.071 Uiso 1 1 calc R U . . .
C63 C 0.32427(17) 0.74426(14) -0.00594(15) 0.0828(9) Uani 1 1 d . . . . .
H63A H 0.367557 0.743358 -0.032594 0.124 Uiso 1 1 calc R U . . .
H63B H 0.281902 0.789041 -0.028344 0.124 Uiso 1 1 calc R U . . .
H63C H 0.317562 0.698043 -0.000530 0.124 Uiso 1 1 calc R U . . .
C64 C 0.39861(9) 0.72976(9) 0.31533(8) 0.0358(3) Uani 1 1 d D U . . .
C65 C 0.3262(4) 0.7388(3) 0.3159(3) 0.0344(13) Uani 0.534(4) 1 d D U P A 1
C66 C 0.2801(5) 0.7542(4) 0.3678(4) 0.0366(16) Uani 0.534(4) 1 d D U P A 1
H66 H 0.230275 0.765733 0.364818 0.044 Uiso 0.534(4) 1 calc R U P A 1
C67 C 0.3065(6) 0.7526(7) 0.4231(5) 0.039(2) Uani 0.534(4) 1 d D U P A 1
H67 H 0.274684 0.764877 0.458234 0.047 Uiso 0.534(4) 1 calc R U P A 1
C68 C 0.3797(6) 0.7333(9) 0.4287(5) 0.043(3) Uani 0.534(4) 1 d D U P A 1
H68 H 0.399006 0.725412 0.469627 0.051 Uiso 0.534(4) 1 calc R U P A 1
C69 C 0.42498(9) 0.72541(9) 0.37412(8) 0.0349(3) Uani 1 1 d D U . . .
C75 C 0.50462(9) 0.70440(10) 0.38357(8) 0.0380(4) Uani 1 1 d . . . . .
H75 H 0.532097 0.677173 0.350970 0.046 Uiso 1 1 calc R U . . .
C76 C 0.52063(10) 0.77523(11) 0.36689(9) 0.0440(4) Uani 1 1 d . . . . .
H76A H 0.573197 0.758296 0.372379 0.053 Uiso 1 1 calc R U . . .
H76B H 0.508647 0.804676 0.319627 0.053 Uiso 1 1 calc R U . . .
C77 C 0.48024(12) 0.82810(12) 0.40826(10) 0.0512(5) Uani 1 1 d . . . . .
H77A H 0.493405 0.871708 0.393539 0.077 Uiso 1 1 calc R U . . .
H77B H 0.493307 0.800472 0.455060 0.077 Uiso 1 1 calc R U . . .
H77C H 0.428011 0.846130 0.402786 0.077 Uiso 1 1 calc R U . . .
C78 C 0.53415(10) 0.64943(11) 0.45279(9) 0.0442(4) Uani 1 1 d . . . . .
H78A H 0.586469 0.636672 0.454331 0.053 Uiso 1 1 calc R U . . .
H78B H 0.509807 0.675691 0.486159 0.053 Uiso 1 1 calc R U . . .
C79 C 0.52365(12) 0.57641(11) 0.47147(10) 0.0539(5) Uani 1 1 d . . . . .
H79A H 0.549243 0.548892 0.439762 0.081 Uiso 1 1 calc R U . . .
H79B H 0.471948 0.588357 0.470627 0.081 Uiso 1 1 calc R U . . .
H79C H 0.542959 0.544662 0.516114 0.081 Uiso 1 1 calc R U . . .
C80 C 0.41617(9) 0.90801(10) 0.17792(10) 0.0423(4) Uani 1 1 d . . . . .
H80A H 0.398426 0.869025 0.181008 0.051 Uiso 1 1 calc R U . . .
H80B H 0.409709 0.942168 0.131581 0.051 Uiso 1 1 calc R U . . .
C81 C 0.37270(11) 0.95326(11) 0.22320(12) 0.0564(5) Uani 1 1 d . . . . .
H81A H 0.375799 0.918543 0.269052 0.068 Uiso 1 1 calc R U . . .
H81B H 0.321280 0.979469 0.209353 0.068 Uiso 1 1 calc R U . . .
C82 C 0.40064(13) 1.01195(11) 0.22148(12) 0.0599(6) Uani 1 1 d . . . . .
H82A H 0.390697 1.051336 0.177439 0.072 Uiso 1 1 calc R U . . .
H82B H 0.375208 1.037197 0.255264 0.072 Uiso 1 1 calc R U . . .
C83 C 0.48174(12) 0.97336(11) 0.23517(10) 0.0507(5) Uani 1 1 d . . . . .
H83A H 0.500408 1.012557 0.228438 0.061 Uiso 1 1 calc R U . . .
H83B H 0.490811 0.940448 0.281908 0.061 Uiso 1 1 calc R U . . .
C84 C 0.52124(10) 0.92610(9) 0.19024(9) 0.0389(4) Uani 1 1 d . . . . .
H84A H 0.516991 0.959853 0.143869 0.047 Uiso 1 1 calc R U . . .
H84B H 0.573206 0.898977 0.202270 0.047 Uiso 1 1 calc R U . . .
C85 C 0.94545(9) 0.37373(9) 0.17556(7) 0.0320(3) Uani 1 1 d . . . . .
H85A H 0.913151 0.422317 0.145670 0.048 Uiso 1 1 calc R U . . .
H85B H 0.951169 0.332178 0.159467 0.048 Uiso 1 1 calc R U . . .
H85C H 0.992785 0.374438 0.176926 0.048 Uiso 1 1 calc R U . . .
C86 C 0.91332(8) 0.36175(8) 0.24464(7) 0.0271(3) Uani 1 1 d . . . . .
C87 C 0.94203(8) 0.38006(8) 0.28916(7) 0.0279(3) Uani 1 1 d . . . . .
H87 H 0.9741(10) 0.4006(10) 0.2694(8) 0.028(4) Uiso 1 1 d . . . . .
C88 C 0.93870(8) 0.36144(8) 0.35981(7) 0.0284(3) Uani 1 1 d . . . . .
C89 C 0.99631(9) 0.36981(9) 0.38997(8) 0.0351(3) Uani 1 1 d . . . . .
H89A H 1.033738 0.374473 0.356907 0.053 Uiso 1 1 calc R U . . .
H89B H 1.018142 0.324918 0.428364 0.053 Uiso 1 1 calc R U . . .
H89C H 0.974215 0.415433 0.404105 0.053 Uiso 1 1 calc R U . . .
C90 C 0.84728(8) 0.30234(8) 0.21891(7) 0.0282(3) Uani 1 1 d . . . . .
C91 C 0.78979(8) 0.33935(8) 0.17292(7) 0.0285(3) Uani 1 1 d . . . . .
C92 C 0.77970(9) 0.29808(9) 0.13783(8) 0.0338(3) Uani 1 1 d . . . . .
H92 H 0.741332 0.322681 0.106537 0.041 Uiso 1 1 calc R U . . .
C93 C 0.82432(10) 0.22244(9) 0.14775(9) 0.0382(4) Uani 1 1 d . . . . .
H93 H 0.816549 0.195140 0.123646 0.046 Uiso 1 1 calc R U . . .
C94 C 0.88046(10) 0.18642(9) 0.19293(9) 0.0389(4) Uani 1 1 d . . . . .
H94 H 0.911181 0.134313 0.199194 0.047 Uiso 1 1 calc R U . . .
C95 C 0.89330(9) 0.22439(9) 0.22962(8) 0.0338(3) Uani 1 1 d . . . . .
C96 C 0.73787(8) 0.42202(8) 0.16123(8) 0.0296(3) Uani 1 1 d . . . . .
H96 H 0.761840 0.444904 0.179798 0.036 Uiso 1 1 calc R U . . .
C97 C 0.66696(9) 0.42968(10) 0.20022(8) 0.0359(3) Uani 1 1 d . . . . .
H97A H 0.679506 0.401001 0.247515 0.043 Uiso 1 1 calc R U . . .
H97B H 0.639006 0.483958 0.196966 0.043 Uiso 1 1 calc R U . . .
C98 C 0.61786(11) 0.40244(12) 0.17881(10) 0.0483(4) Uani 1 1 d . . . . .
H98A H 0.604873 0.430052 0.131988 0.073 Uiso 1 1 calc R U . . .
H98B H 0.573868 0.411957 0.205769 0.073 Uiso 1 1 calc R U . . .
H98C H 0.643273 0.347781 0.184899 0.073 Uiso 1 1 calc R U . . .
C99 C 0.72224(9) 0.46974(9) 0.08786(8) 0.0342(3) Uani 1 1 d . . . . .
H99A H 0.706243 0.443838 0.065718 0.041 Uiso 1 1 calc R U . . .
H99B H 0.681985 0.519786 0.085077 0.041 Uiso 1 1 calc R U . . .
C100 C 0.78688(10) 0.48247(10) 0.05094(9) 0.0423(4) Uani 1 1 d . . . . .
H10A H 0.772985 0.514374 0.005035 0.063 Uiso 1 1 calc R U . . .
H10B H 0.826154 0.433332 0.051316 0.063 Uiso 1 1 calc R U . . .
H10C H 0.803261 0.507918 0.072609 0.063 Uiso 1 1 calc R U . . .
C101 C 0.95474(10) 0.18072(9) 0.28030(9) 0.0390(4) Uani 1 1 d . . . . .
H101 H 0.942223 0.208476 0.313634 0.047 Uiso 1 1 calc R U . . .
C102 C 0.96126(11) 0.09930(9) 0.31871(9) 0.0461(4) Uani 1 1 d . . . . .
H10D H 0.974705 0.069789 0.287216 0.055 Uiso 1 1 calc R U . . .
H10E H 1.000949 0.074588 0.351527 0.055 Uiso 1 1 calc R U . . .
C103 C 0.89312(12) 0.09565(10) 0.35448(10) 0.0498(5) Uani 1 1 d . . . . .
H10F H 0.854771 0.114903 0.322031 0.075 Uiso 1 1 calc R U . . .
H10G H 0.877809 0.126887 0.384131 0.075 Uiso 1 1 calc R U . . .
H10H H 0.902593 0.042777 0.380472 0.075 Uiso 1 1 calc R U . . .
C104 C 1.02851(11) 0.17848(11) 0.25136(10) 0.0472(4) Uani 1 1 d . . . . .
H10I H 1.025844 0.230927 0.236667 0.057 Uiso 1 1 calc R U . . .
H10J H 1.065018 0.147632 0.287290 0.057 Uiso 1 1 calc R U . . .
C105 C 1.05499(13) 0.14679(14) 0.19385(12) 0.0615(6) Uani 1 1 d . . . . .
H10K H 1.021435 0.179054 0.156418 0.092 Uiso 1 1 calc R U . . .
H10L H 1.057534 0.094979 0.207309 0.092 Uiso 1 1 calc R U . . .
H10M H 1.103165 0.145827 0.180569 0.092 Uiso 1 1 calc R U . . .
C106 C 0.89894(9) 0.31373(8) 0.46754(7) 0.0316(3) Uani 1 1 d . . . . .
C107 C 0.93797(10) 0.23511(9) 0.49828(8) 0.0370(4) Uani 1 1 d . . . . .
C108 C 0.95071(11) 0.20925(9) 0.56627(9) 0.0457(4) Uani 1 1 d . . . . .
H108 H 0.978147 0.156610 0.587292 0.055 Uiso 1 1 calc R U . . .
C109 C 0.92463(12) 0.25792(10) 0.60380(8) 0.0467(4) Uani 1 1 d . . . . .
H109 H 0.935030 0.239207 0.649884 0.056 Uiso 1 1 calc R U . . .
C110 C 0.88319(11) 0.33420(9) 0.57388(8) 0.0404(4) Uani 1 1 d . . . . .
H110 H 0.863459 0.367331 0.600192 0.048 Uiso 1 1 calc R U . . .
C111 C 0.86969(9) 0.36365(9) 0.50574(8) 0.0331(3) Uani 1 1 d . . . . .
C112 C 0.96516(10) 0.17907(9) 0.45892(8) 0.0379(4) Uani 1 1 d . . . . .
H112 H 0.929885 0.200588 0.421875 0.045 Uiso 1 1 calc R U . . .
C113 C 1.03904(10) 0.17069(10) 0.42669(9) 0.0426(4) Uani 1 1 d . . . . .
H11A H 1.053749 0.132368 0.403312 0.051 Uiso 1 1 calc R U . . .
H11B H 1.033597 0.219837 0.392957 0.051 Uiso 1 1 calc R U . . .
C114 C 1.09938(12) 0.14733(13) 0.47409(12) 0.0592(5) Uani 1 1 d . . . . .
H11C H 1.143822 0.145156 0.449000 0.089 Uiso 1 1 calc R U . . .
H11D H 1.107646 0.097110 0.506061 0.089 Uiso 1 1 calc R U . . .
H11E H 1.085580 0.184667 0.497754 0.089 Uiso 1 1 calc R U . . .
C115 C 0.96623(11) 0.10035(9) 0.49941(9) 0.0461(4) Uani 1 1 d . . . . .
H11F H 0.982688 0.067863 0.470195 0.055 Uiso 1 1 calc R U . . .
H11G H 1.002303 0.076571 0.535487 0.055 Uiso 1 1 calc R U . . .
C116 C 0.89416(13) 0.10092(11) 0.52983(10) 0.0549(5) Uani 1 1 d . . . . .
H11H H 0.857170 0.126865 0.495002 0.082 Uiso 1 1 calc R U . . .
H11I H 0.879920 0.127808 0.562889 0.082 Uiso 1 1 calc R U . . .
H11J H 0.898986 0.048466 0.551187 0.082 Uiso 1 1 calc R U . . .
C117 C 0.82064(9) 0.44683(8) 0.47462(8) 0.0334(3) Uani 1 1 d . . . . .
H117 H 0.837273 0.462117 0.427867 0.040 Uiso 1 1 calc R U . . .
C118 C 0.74260(10) 0.45514(9) 0.47091(8) 0.0391(4) Uani 1 1 d . . . . .
H11K H 0.712889 0.508288 0.444987 0.047 Uiso 1 1 calc R U . . .
H11L H 0.743249 0.421825 0.446305 0.047 Uiso 1 1 calc R U . . .
C119 C 0.70605(12) 0.43586(11) 0.53718(9) 0.0484(4) Uani 1 1 d . . . . .
H11M H 0.659515 0.436524 0.530041 0.073 Uiso 1 1 calc R U . . .
H11N H 0.697995 0.473508 0.559166 0.073 Uiso 1 1 calc R U . . .
H11O H 0.737036 0.385117 0.565130 0.073 Uiso 1 1 calc R U . . .
C120 C 0.82394(11) 0.50140(9) 0.50721(8) 0.0410(4) Uani 1 1 d . . . . .
H12A H 0.788733 0.553609 0.484919 0.049 Uiso 1 1 calc R U . . .
H12B H 0.809374 0.486838 0.554199 0.049 Uiso 1 1 calc R U . . .
C121 C 0.89862(12) 0.50152(10) 0.50409(9) 0.0474(4) Uani 1 1 d . . . . .
H12C H 0.912809 0.517488 0.457670 0.071 Uiso 1 1 calc R U . . .
H12D H 0.933706 0.450175 0.526684 0.071 Uiso 1 1 calc R U . . .
H12E H 0.897442 0.536964 0.525917 0.071 Uiso 1 1 calc R U . . .
C122 C 0.64950(10) 0.38523(10) 0.39793(9) 0.0384(4) Uani 1 1 d . . . . .
H12F H 0.627250 0.441374 0.386605 0.046 Uiso 1 1 calc R U . . .
H12G H 0.655435 0.363349 0.446670 0.046 Uiso 1 1 calc R U . . .
C123 C 0.59987(11) 0.35974(12) 0.37545(10) 0.0469(4) Uani 1 1 d . . . . .
H12H H 0.589024 0.386618 0.327651 0.056 Uiso 1 1 calc R U . . .
H12I H 0.553676 0.373419 0.399990 0.056 Uiso 1 1 calc R U . . .
C124 C 0.63445(12) 0.27424(12) 0.38731(11) 0.0543(5) Uani 1 1 d . . . . .
H12J H 0.604277 0.260185 0.366623 0.065 Uiso 1 1 calc R U . . .
H12K H 0.636959 0.247238 0.435526 0.065 Uiso 1 1 calc R U . . .
C125 C 0.71043(12) 0.24981(11) 0.35811(10) 0.0489(5) Uani 1 1 d . . . . .
H12L H 0.734342 0.193567 0.371152 0.059 Uiso 1 1 calc R U . . .
H12M H 0.707294 0.269790 0.309133 0.059 Uiso 1 1 calc R U . . .
C126 C 0.75531(10) 0.27938(9) 0.38246(9) 0.0409(4) Uani 1 1 d . . . . .
H12N H 0.762295 0.255655 0.431004 0.049 Uiso 1 1 calc R U . . .
H12O H 0.803533 0.265140 0.361299 0.049 Uiso 1 1 calc R U . . .
C33 C 0.90813(17) 0.93122(17) 0.19516(12) 0.0318(6) Uani 0.762(4) 1 d D . P B 1
H33 H 0.900315 0.904378 0.167650 0.038 Uiso 0.762(4) 1 calc R U P B 1
C34 C 0.88750(13) 1.01411(12) 0.15143(11) 0.0357(6) Uani 0.762(4) 1 d . . P B 1
H34A H 0.891491 1.043588 0.177813 0.043 Uiso 0.762(4) 1 calc R U P B 1
H34B H 0.922000 1.015752 0.114146 0.043 Uiso 0.762(4) 1 calc R U P B 1
C35 C 0.8117(2) 1.05070(19) 0.12419(18) 0.0443(8) Uani 0.762(4) 1 d . . P B 1
H35A H 0.803955 1.099787 0.090424 0.066 Uiso 0.762(4) 1 calc R U P B 1
H35B H 0.776856 1.058690 0.160172 0.066 Uiso 0.762(4) 1 calc R U P B 1
H35C H 0.805137 1.017409 0.104259 0.066 Uiso 0.762(4) 1 calc R U P B 1
C36 C 0.99008(14) 0.89209(14) 0.21222(12) 0.0353(5) Uani 0.762(4) 1 d . . P B 1
H36A H 1.001781 0.838486 0.239346 0.042 Uiso 0.762(4) 1 calc R U P B 1
H36B H 1.017529 0.891486 0.170346 0.042 Uiso 0.762(4) 1 calc R U P B 1
C37 C 1.01688(15) 0.92721(14) 0.24871(12) 0.0373(6) Uani 0.762(4) 1 d . . P B 1
H37A H 1.006877 0.980037 0.222167 0.056 Uiso 0.762(4) 1 calc R U P B 1
H37B H 1.069111 0.898309 0.256249 0.056 Uiso 0.762(4) 1 calc R U P B 1
H37C H 0.992053 0.926078 0.291404 0.056 Uiso 0.762(4) 1 calc R U P B 1
C70 C 0.29625(17) 0.7329(2) 0.25841(18) 0.0355(9) Uani 0.534(4) 1 d D U P A 1
H70 H 0.332656 0.730568 0.221861 0.043 Uiso 0.534(4) 1 calc R U P A 1
C71 C 0.2833(2) 0.6594(2) 0.2799(2) 0.0377(9) Uani 0.534(4) 1 d . . P A 1
H71A H 0.322026 0.618677 0.311234 0.045 Uiso 0.534(4) 1 calc R U P A 1
H71B H 0.236742 0.668446 0.303843 0.045 Uiso 0.534(4) 1 calc R U P A 1
C72 C 0.2816(2) 0.6317(2) 0.22321(17) 0.0453(10) Uani 0.534(4) 1 d . . P A 1
H72A H 0.242751 0.671133 0.192218 0.068 Uiso 0.534(4) 1 calc R U P A 1
H72B H 0.272754 0.585315 0.240787 0.068 Uiso 0.534(4) 1 calc R U P A 1
H72C H 0.328062 0.620709 0.200042 0.068 Uiso 0.534(4) 1 calc R U P A 1
C73 C 0.2253(2) 0.8023(3) 0.2319(2) 0.0399(9) Uani 0.534(4) 1 d . . P A 1
H73A H 0.211664 0.799846 0.190539 0.048 Uiso 0.534(4) 1 calc R U P A 1
H73B H 0.186552 0.799175 0.264686 0.048 Uiso 0.534(4) 1 calc R U P A 1
C74 C 0.2288(2) 0.8789(3) 0.21767(19) 0.0421(9) Uani 0.534(4) 1 d . . P A 1
H74A H 0.184918 0.919678 0.193897 0.063 Uiso 0.534(4) 1 calc R U P A 1
H74B H 0.271275 0.879770 0.190418 0.063 Uiso 0.534(4) 1 calc R U P A 1
H74C H 0.232311 0.886435 0.259555 0.063 Uiso 0.534(4) 1 calc R U P A 1
C33A C 0.8745(6) 0.9602(5) 0.1882(3) 0.041(2) Uani 0.238(4) 1 d D . P B 2
H33A H 0.892221 0.920784 0.165061 0.049 Uiso 0.238(4) 1 calc R U P B 2
C34A C 0.8118(8) 1.0254(7) 0.1489(6) 0.049(3) Uani 0.238(4) 1 d . . P B 2
H34C H 0.782361 1.003993 0.136407 0.059 Uiso 0.238(4) 1 calc R U P B 2
H34D H 0.831154 1.050527 0.107335 0.059 Uiso 0.238(4) 1 calc R U P B 2
C35A C 0.7615(5) 1.0860(5) 0.1777(5) 0.054(2) Uani 0.238(4) 1 d . . P B 2
H35D H 0.727665 1.127685 0.143428 0.082 Uiso 0.238(4) 1 calc R U P B 2
H35E H 0.789443 1.105393 0.194326 0.082 Uiso 0.238(4) 1 calc R U P B 2
H35F H 0.734490 1.064831 0.214272 0.082 Uiso 0.238(4) 1 calc R U P B 2
C36A C 0.9371(4) 0.9749(4) 0.1943(4) 0.041(2) Uani 0.238(4) 1 d . . P B 2
H36C H 0.920321 1.016369 0.214343 0.049 Uiso 0.238(4) 1 calc R U P B 2
H36D H 0.954410 0.993834 0.149129 0.049 Uiso 0.238(4) 1 calc R U P B 2
C37A C 0.9998(5) 0.9098(6) 0.2338(6) 0.051(2) Uani 0.238(4) 1 d . . P B 2
H37D H 1.014912 0.866512 0.217122 0.076 Uiso 0.238(4) 1 calc R U P B 2
H37E H 0.985855 0.895268 0.280467 0.076 Uiso 0.238(4) 1 calc R U P B 2
H37F H 1.040077 0.924858 0.229901 0.076 Uiso 0.238(4) 1 calc R U P B 2
C70A C 0.2866(2) 0.7814(4) 0.2363(2) 0.0534(13) Uani 0.466(4) 1 d D U P A 2
H70A H 0.317640 0.800248 0.201029 0.064 Uiso 0.466(4) 1 calc R U P A 2
C71A C 0.2863(2) 0.7109(3) 0.2241(2) 0.0583(14) Uani 0.466(4) 1 d . . P A 2
H71C H 0.261823 0.727985 0.181285 0.070 Uiso 0.466(4) 1 calc R U P A 2
H71D H 0.336956 0.675519 0.220048 0.070 Uiso 0.466(4) 1 calc R U P A 2
C72A C 0.2494(4) 0.6675(5) 0.2776(4) 0.072(2) Uani 0.466(4) 1 d . . P A 2
H72D H 0.249579 0.625821 0.264856 0.108 Uiso 0.466(4) 1 calc R U P A 2
H72E H 0.199325 0.702094 0.282754 0.108 Uiso 0.466(4) 1 calc R U P A 2
H72F H 0.275379 0.646768 0.319634 0.108 Uiso 0.466(4) 1 calc R U P A 2
C73A C 0.2106(3) 0.8449(5) 0.2260(3) 0.0599(16) Uani 0.466(4) 1 d . . P A 2
H73C H 0.178652 0.828078 0.260657 0.072 Uiso 0.466(4) 1 calc R U P A 2
H73D H 0.192248 0.852898 0.182577 0.072 Uiso 0.466(4) 1 calc R U P A 2
C74A C 0.2053(3) 0.9208(4) 0.2279(3) 0.0724(17) Uani 0.466(4) 1 d . . P A 2
H74D H 0.238095 0.937230 0.194926 0.109 Uiso 0.466(4) 1 calc R U P A 2
H74E H 0.218934 0.914800 0.272154 0.109 Uiso 0.466(4) 1 calc R U P A 2
H74F H 0.155559 0.959035 0.217970 0.109 Uiso 0.466(4) 1 calc R U P A 2
O4A O 0.4319(6) 0.3015(7) 0.3892(8) 0.112(4) Uani 0.263(4) 1 d D U P C 2
C132 C 0.3780(7) 0.3844(8) 0.3794(8) 0.124(4) Uani 0.263(4) 1 d D U P C 2
H13C H 0.373168 0.396212 0.421308 0.149 Uiso 0.263(4) 1 calc R U P C 2
H13D H 0.396364 0.418906 0.345045 0.149 Uiso 0.263(4) 1 calc R U P C 2
C133 C 0.3073(7) 0.3969(9) 0.3593(10) 0.109(4) Uani 0.263(4) 1 d D U P C 2
H13E H 0.272795 0.448888 0.358873 0.131 Uiso 0.263(4) 1 calc R U P C 2
H13F H 0.311154 0.395502 0.313239 0.131 Uiso 0.263(4) 1 calc R U P C 2
C134 C 0.2767(6) 0.3444(8) 0.3993(7) 0.126(4) Uani 0.263(4) 1 d D U P C 2
H13G H 0.232183 0.354376 0.377761 0.151 Uiso 0.263(4) 1 calc R U P C 2
H13H H 0.263365 0.351956 0.443294 0.151 Uiso 0.263(4) 1 calc R U P C 2
C135 C 0.3282(7) 0.2669(8) 0.4072(7) 0.121(4) Uani 0.263(4) 1 d D U P C 2
H13I H 0.335067 0.257536 0.363950 0.146 Uiso 0.263(4) 1 calc R U P C 2
H13J H 0.308131 0.231772 0.438398 0.146 Uiso 0.263(4) 1 calc R U P C 2
C136 C 0.3990(7) 0.2497(10) 0.4322(9) 0.118(4) Uani 0.263(4) 1 d D U P C 2
H13K H 0.432078 0.196505 0.435133 0.142 Uiso 0.263(4) 1 calc R U P C 2
H13L H 0.393020 0.253981 0.477454 0.142 Uiso 0.263(4) 1 calc R U P C 2
O4 O 0.44338(17) 0.3423(2) 0.33036(16) 0.0985(10) Uani 0.737(4) 1 d D U P C 1
C127 C 0.3898(2) 0.4179(2) 0.3343(2) 0.0768(10) Uani 0.737(4) 1 d D U P C 1
H12P H 0.407351 0.432892 0.365584 0.092 Uiso 0.737(4) 1 calc R U P C 1
H12Q H 0.384268 0.456582 0.290107 0.092 Uiso 0.737(4) 1 calc R U P C 1
C128 C 0.3186(3) 0.4154(3) 0.3568(3) 0.0719(12) Uani 0.737(4) 1 d D U P C 1
H12R H 0.298563 0.405844 0.323096 0.086 Uiso 0.737(4) 1 calc R U P C 1
H12S H 0.284450 0.465022 0.362012 0.086 Uiso 0.737(4) 1 calc R U P C 1
C129 C 0.3266(2) 0.3534(2) 0.42182(19) 0.0817(11) Uani 0.737(4) 1 d D U P C 1
H12T H 0.340267 0.366499 0.456940 0.098 Uiso 0.737(4) 1 calc R U P C 1
H12U H 0.279803 0.349079 0.434155 0.098 Uiso 0.737(4) 1 calc R U P C 1
C130 C 0.3827(3) 0.2798(3) 0.4167(3) 0.1005(17) Uani 0.737(4) 1 d D U P C 1
H13M H 0.366047 0.264000 0.385406 0.121 Uiso 0.737(4) 1 calc R U P C 1
H13N H 0.389568 0.240472 0.460629 0.121 Uiso 0.737(4) 1 calc R U P C 1
C131 C 0.4545(2) 0.2848(3) 0.3930(4) 0.0703(12) Uani 0.737(4) 1 d D U P C 1
H13O H 0.473146 0.297559 0.425343 0.084 Uiso 0.737(4) 1 calc R U P C 1
H13P H 0.490451 0.235232 0.388918 0.084 Uiso 0.737(4) 1 calc R U P C 1
C68A C 0.3737(6) 0.7485(10) 0.4221(5) 0.030(2) Uani 0.466(4) 1 d D U P A 2
H68A H 0.390044 0.750187 0.460562 0.036 Uiso 0.466(4) 1 calc R U P A 2
C67A C 0.3007(6) 0.7687(9) 0.4160(6) 0.037(2) Uani 0.466(4) 1 d D U P A 2
H67A H 0.268380 0.778070 0.451560 0.044 Uiso 0.466(4) 1 calc R U P A 2
C66A C 0.2766(6) 0.7749(5) 0.3573(5) 0.041(2) Uani 0.466(4) 1 d D U P A 2
H66A H 0.226356 0.788898 0.353028 0.049 Uiso 0.466(4) 1 calc R U P A 2
C65A C 0.3209(4) 0.7619(4) 0.3030(3) 0.0425(19) Uani 0.466(4) 1 d D U P A 2

loop_
_atom_site_aniso_label
_atom_site_aniso_U_11
_atom_site_aniso_U_22
_atom_site_aniso_U_33
_atom_site_aniso_U_23
_atom_site_aniso_U_13
_atom_site_aniso_U_12
Ca1 0.02631(14) 0.01890(13) 0.02791(13) -0.00211(10) -0.00560(11) -0.01100(11)
Ca2 0.02493(14) 0.02283(14) 0.02967(14) -0.00138(11) -0.00441(11) -0.01210(11)
Ca3 0.02841(14) 0.01848(13) 0.02817(14) -0.00211(10) -0.00537(11) -0.01021(11)
P1 0.02849(18) 0.02314(17) 0.02665(17) 0.00020(13) -0.00659(14) -0.01248(14)
P2 0.02975(19) 0.02323(17) 0.03050(18) -0.00470(14) -0.00612(15) -0.01277(15)
P3 0.02787(18) 0.02199(17) 0.02989(18) -0.00396(14) -0.00211(14) -0.01119(14)
P4 0.02661(18) 0.01893(16) 0.03155(18) -0.00246(13) -0.00613(14) -0.01022(14)
P5 0.02658(18) 0.02118(17) 0.03143(18) -0.00191(14) -0.00325(14) -0.01189(14)
P6 0.02702(18) 0.01974(16) 0.03010(18) -0.00027(13) -0.00787(14) -0.01058(14)
P7 0.02986(19) 0.02171(17) 0.02640(17) -0.00267(13) -0.00441(14) -0.01136(14)
O1 0.0306(6) 0.0263(5) 0.0375(6) -0.0020(4) -0.0116(5) -0.0113(4)
O2 0.0303(6) 0.0226(5) 0.0432(6) -0.0018(4) -0.0070(5) -0.0108(4)
O3 0.0382(6) 0.0254(5) 0.0395(6) -0.0048(4) 0.0024(5) -0.0183(5)
N1 0.0274(6) 0.0220(6) 0.0298(6) -0.0044(5) -0.0032(5) -0.0139(5)
N2 0.0331(7) 0.0221(6) 0.0278(6) -0.0036(5) -0.0067(5) -0.0144(5)
N3 0.0279(6) 0.0266(6) 0.0317(6) -0.0001(5) -0.0070(5) -0.0139(5)
N4 0.0269(6) 0.0339(7) 0.0367(7) -0.0075(5) 0.0009(5) -0.0168(5)
N5 0.0328(7) 0.0201(6) 0.0292(6) -0.0039(5) -0.0058(5) -0.0121(5)
N6 0.0349(7) 0.0176(5) 0.0279(6) -0.0022(5) -0.0074(5) -0.0082(5)
C1 0.0313(8) 0.0301(7) 0.0291(7) -0.0059(6) -0.0046(6) -0.0144(6)
C2 0.0306(7) 0.0200(6) 0.0279(7) -0.0019(5) -0.0051(6) -0.0156(6)
C3 0.0280(7) 0.0211(7) 0.0300(7) -0.0024(5) -0.0066(6) -0.0124(6)
C4 0.0306(7) 0.0187(6) 0.0308(7) -0.0025(5) -0.0045(6) -0.0135(6)
C5 0.0383(9) 0.0253(7) 0.0364(8) -0.0098(6) -0.0082(7) -0.0073(6)
C6 0.0263(7) 0.0266(7) 0.0309(7) -0.0045(6) -0.0036(6) -0.0121(6)
C7 0.0282(8) 0.0283(7) 0.0379(8) -0.0046(6) -0.0022(6) -0.0149(6)
C8 0.0347(9) 0.0336(8) 0.0454(9) -0.0061(7) 0.0045(7) -0.0191(7)
C9 0.0379(9) 0.0386(9) 0.0425(9) -0.0113(7) 0.0100(7) -0.0175(7)
C10 0.0371(9) 0.0314(8) 0.0408(9) -0.0118(7) 0.0044(7) -0.0147(7)
C11 0.0288(7) 0.0269(7) 0.0329(7) -0.0055(6) -0.0009(6) -0.0137(6)
C12 0.0333(8) 0.0279(8) 0.0424(8) -0.0054(6) -0.0031(7) -0.0180(7)
C13 0.0398(9) 0.0380(9) 0.0592(11) -0.0090(8) -0.0041(8) -0.0249(8)
C14 0.0359(10) 0.0486(11) 0.0732(13) -0.0125(10) -0.0105(9) -0.0227(8)
C15 0.0352(9) 0.0277(8) 0.0478(9) -0.0056(7) -0.0022(7) -0.0172(7)
C16 0.0413(10) 0.0337(9) 0.0477(10) -0.0009(7) 0.0012(8) -0.0191(8)
C17 0.0313(8) 0.0258(7) 0.0340(7) -0.0095(6) 0.0023(6) -0.0146(6)
C18 0.0358(8) 0.0285(8) 0.0390(8) -0.0081(6) -0.0016(7) -0.0149(7)
C19 0.0392(10) 0.0398(10) 0.0511(10) -0.0108(8) -0.0048(8) -0.0077(8)
C20 0.0385(9) 0.0329(8) 0.0425(9) -0.0163(7) 0.0028(7) -0.0185(7)
C21 0.0516(11) 0.0463(10) 0.0483(10) -0.0220(8) -0.0069(8) -0.0204(9)
C22 0.0355(8) 0.0218(7) 0.0319(7) -0.0052(6) -0.0103(6) -0.0113(6)
C23 0.0312(8) 0.0282(7) 0.0354(8) -0.0092(6) -0.0069(6) -0.0109(6)
C24 0.0403(9) 0.0386(9) 0.0379(8) -0.0160(7) -0.0023(7) -0.0163(7)
C25 0.0462(10) 0.0366(9) 0.0504(10) -0.0220(8) -0.0072(8) -0.0161(8)
C26 0.0530(10) 0.0296(8) 0.0442(9) -0.0094(7) -0.0117(8) -0.0208(8)
C27 0.0548(10) 0.0278(8) 0.0332(8) -0.0031(6) -0.0116(7) -0.0219(7)
C28 0.0395(9) 0.0365(8) 0.0316(7) -0.0115(6) -0.0017(7) -0.0209(7)
C29 0.0503(10) 0.0313(8) 0.0384(8) -0.0080(7) -0.0057(8) -0.0207(8)
C30 0.0596(12) 0.0374(9) 0.0507(10) -0.0088(8) -0.0192(9) -0.0187(9)
C31 0.0518(11) 0.0575(11) 0.0412(9) -0.0192(8) 0.0073(8) -0.0342(9)
C32 0.0412(11) 0.0744(15) 0.0671(13) -0.0322(12) 0.0096(10) -0.0282(10)
C38 0.0454(10) 0.0302(8) 0.0646(12) 0.0006(8) -0.0252(9) -0.0203(8)
C39 0.0391(10) 0.0528(12) 0.0709(13) 0.0049(10) -0.0137(10) -0.0276(9)
C40 0.0350(9) 0.0440(10) 0.0613(12) -0.0069(9) -0.0156(9) -0.0126(8)
C41 0.0377(9) 0.0300(8) 0.0443(9) -0.0045(7) -0.0153(7) -0.0090(7)
C42 0.0362(9) 0.0337(8) 0.0369(8) 0.0012(7) -0.0117(7) -0.0101(7)
C43 0.0409(9) 0.0317(8) 0.0362(8) -0.0050(6) -0.0068(7) -0.0163(7)
C44 0.0237(7) 0.0283(7) 0.0350(8) -0.0030(6) -0.0084(6) -0.0116(6)
C45 0.0291(7) 0.0236(7) 0.0364(8) -0.0026(6) -0.0068(6) -0.0135(6)
C46 0.0277(7) 0.0320(8) 0.0365(8) -0.0020(6) -0.0042(6) -0.0184(6)
C47 0.0525(11) 0.0402(9) 0.0403(9) -0.0050(7) 0.0033(8) -0.0315(8)
C48 0.0330(8) 0.0270(7) 0.0323(8) 0.0003(6) -0.0101(6) -0.0136(6)
C49 0.0318(8) 0.0291(8) 0.0336(8) -0.0018(6) -0.0093(6) -0.0139(6)
C50 0.0367(9) 0.0392(9) 0.0340(8) 0.0015(7) -0.0094(7) -0.0190(7)
C51 0.0436(10) 0.0426(9) 0.0352(8) 0.0061(7) -0.0171(7) -0.0205(8)
C52 0.0369(9) 0.0422(9) 0.0439(9) 0.0055(7) -0.0193(8) -0.0189(8)
C53 0.0350(9) 0.0335(8) 0.0419(9) 0.0046(7) -0.0142(7) -0.0179(7)
C54 0.0318(8) 0.0309(8) 0.0294(7) 0.0024(6) -0.0094(6) -0.0159(6)
C55 0.0322(8) 0.0323(8) 0.0355(8) -0.0010(6) -0.0090(6) -0.0158(7)
C56 0.0369(9) 0.0321(8) 0.0454(9) 0.0005(7) -0.0093(7) -0.0158(7)
C57 0.0345(8) 0.0377(9) 0.0350(8) -0.0023(7) -0.0074(7) -0.0149(7)
C58 0.0448(10) 0.0509(11) 0.0545(11) -0.0188(9) -0.0019(9) -0.0184(9)
C59 0.0344(9) 0.0446(10) 0.0478(10) 0.0098(8) -0.0156(8) -0.0217(8)
C60 0.0351(9) 0.0490(10) 0.0490(10) 0.0043(8) -0.0123(8) -0.0225(8)
C61 0.0390(10) 0.0527(11) 0.0592(12) -0.0033(9) -0.0096(9) -0.0219(9)
C62 0.0405(10) 0.0426(10) 0.0811(15) 0.0132(10) -0.0213(10) -0.0239(9)
C63 0.094(2) 0.0518(13) 0.106(2) 0.0063(13) -0.0549(17) -0.0390(14)
C64 0.0324(8) 0.0357(8) 0.0393(8) -0.0080(7) 0.0038(7) -0.0181(7)
C65 0.033(2) 0.031(3) 0.037(2) -0.001(2) -0.0004(18) -0.018(2)
C66 0.034(2) 0.028(4) 0.043(3) 0.000(3) 0.006(2) -0.018(3)
C67 0.038(3) 0.024(5) 0.039(3) 0.003(3) 0.004(2) -0.009(3)
C68 0.043(4) 0.027(6) 0.042(4) 0.004(3) -0.003(2) -0.010(3)
C69 0.0327(8) 0.0283(8) 0.0354(8) -0.0014(6) 0.0020(7) -0.0123(6)
C75 0.0321(8) 0.0414(9) 0.0315(8) -0.0054(7) 0.0002(7) -0.0114(7)
C76 0.0394(9) 0.0507(11) 0.0385(9) -0.0062(8) 0.0014(7) -0.0217(8)
C77 0.0540(12) 0.0569(12) 0.0480(10) -0.0139(9) 0.0053(9) -0.0309(10)
C78 0.0389(9) 0.0477(10) 0.0342(8) -0.0053(7) -0.0033(7) -0.0116(8)
C79 0.0587(13) 0.0400(10) 0.0415(10) -0.0020(8) -0.0041(9) -0.0076(9)
C80 0.0313(8) 0.0299(8) 0.0534(10) 0.0021(7) -0.0104(8) -0.0099(7)
C81 0.0417(11) 0.0370(10) 0.0736(14) -0.0079(9) 0.0096(10) -0.0110(8)
C82 0.0666(14) 0.0339(10) 0.0692(14) -0.0171(9) 0.0193(11) -0.0166(9)
C83 0.0741(14) 0.0334(9) 0.0480(10) -0.0074(8) -0.0015(10) -0.0285(9)
C84 0.0398(9) 0.0248(7) 0.0492(9) -0.0024(7) -0.0081(8) -0.0151(7)
C85 0.0377(8) 0.0300(8) 0.0313(7) -0.0087(6) -0.0006(6) -0.0169(7)
C86 0.0306(7) 0.0172(6) 0.0304(7) -0.0027(5) -0.0050(6) -0.0089(6)
C87 0.0284(7) 0.0216(7) 0.0325(7) -0.0038(6) -0.0037(6) -0.0117(6)
C88 0.0309(8) 0.0166(6) 0.0333(7) -0.0043(5) -0.0092(6) -0.0058(6)
C89 0.0375(9) 0.0311(8) 0.0369(8) -0.0069(6) -0.0108(7) -0.0139(7)
C90 0.0347(8) 0.0224(7) 0.0296(7) -0.0054(6) -0.0008(6) -0.0154(6)
C91 0.0329(8) 0.0247(7) 0.0304(7) -0.0056(6) -0.0008(6) -0.0160(6)
C92 0.0377(9) 0.0311(8) 0.0370(8) -0.0085(6) -0.0040(7) -0.0183(7)
C93 0.0486(10) 0.0309(8) 0.0440(9) -0.0140(7) -0.0021(8) -0.0218(7)
C94 0.0473(10) 0.0240(7) 0.0451(9) -0.0099(7) -0.0064(8) -0.0130(7)
C95 0.0411(9) 0.0240(7) 0.0362(8) -0.0060(6) -0.0045(7) -0.0144(7)
C96 0.0311(8) 0.0251(7) 0.0348(8) -0.0071(6) -0.0062(6) -0.0132(6)
C97 0.0334(8) 0.0358(8) 0.0405(8) -0.0111(7) -0.0015(7) -0.0161(7)
C98 0.0392(10) 0.0574(12) 0.0576(11) -0.0197(9) 0.0015(8) -0.0272(9)
C99 0.0379(9) 0.0282(8) 0.0362(8) -0.0065(6) -0.0083(7) -0.0134(7)
C100 0.0460(10) 0.0331(9) 0.0396(9) -0.0017(7) -0.0024(8) -0.0155(8)
C101 0.0476(10) 0.0222(7) 0.0431(9) -0.0063(7) -0.0128(8) -0.0097(7)
C102 0.0633(12) 0.0231(8) 0.0459(10) -0.0059(7) -0.0173(9) -0.0108(8)
C103 0.0725(14) 0.0305(9) 0.0473(10) -0.0032(7) -0.0144(9) -0.0243(9)
C104 0.0469(10) 0.0338(9) 0.0530(11) -0.0108(8) -0.0125(9) -0.0077(8)
C105 0.0530(12) 0.0616(13) 0.0636(13) -0.0259(11) -0.0042(10) -0.0116(10)
C106 0.0386(8) 0.0242(7) 0.0281(7) -0.0020(6) -0.0079(6) -0.0117(6)
C107 0.0462(10) 0.0231(7) 0.0338(8) -0.0026(6) -0.0105(7) -0.0086(7)
C108 0.0646(12) 0.0227(8) 0.0352(9) 0.0009(6) -0.0165(8) -0.0072(8)
C109 0.0701(13) 0.0303(8) 0.0292(8) 0.0005(7) -0.0156(8) -0.0138(8)
C110 0.0583(11) 0.0284(8) 0.0290(8) -0.0047(6) -0.0074(7) -0.0139(8)
C111 0.0423(9) 0.0230(7) 0.0294(7) -0.0022(6) -0.0068(7) -0.0116(7)
C112 0.0480(10) 0.0213(7) 0.0352(8) -0.0028(6) -0.0127(7) -0.0067(7)
C113 0.0472(10) 0.0293(8) 0.0449(9) -0.0103(7) -0.0141(8) -0.0064(7)
C114 0.0522(12) 0.0552(12) 0.0636(13) -0.0219(10) -0.0206(10) -0.0071(10)
C115 0.0623(12) 0.0209(8) 0.0435(9) -0.0019(7) -0.0140(9) -0.0085(8)
C116 0.0756(15) 0.0279(9) 0.0506(11) -0.0034(8) -0.0013(10) -0.0180(9)
C117 0.0447(9) 0.0218(7) 0.0271(7) -0.0019(6) -0.0072(6) -0.0098(7)
C118 0.0451(10) 0.0300(8) 0.0341(8) -0.0044(6) -0.0061(7) -0.0104(7)
C119 0.0545(12) 0.0450(10) 0.0410(9) -0.0082(8) 0.0003(8) -0.0202(9)
C120 0.0612(11) 0.0229(7) 0.0326(8) -0.0045(6) -0.0078(8) -0.0124(7)
C121 0.0693(13) 0.0335(9) 0.0423(9) -0.0074(7) -0.0150(9) -0.0224(9)
C122 0.0428(9) 0.0358(9) 0.0396(9) -0.0114(7) 0.0082(7) -0.0215(7)
C123 0.0462(10) 0.0565(11) 0.0500(10) -0.0207(9) 0.0134(8) -0.0326(9)
C124 0.0695(14) 0.0602(12) 0.0579(12) -0.0279(10) 0.0226(10) -0.0484(11)
C125 0.0654(13) 0.0414(10) 0.0525(11) -0.0185(8) 0.0150(9) -0.0349(10)
C126 0.0503(10) 0.0258(8) 0.0432(9) -0.0048(7) 0.0042(8) -0.0184(7)
C33 0.0515(16) 0.0220(14) 0.0273(11) -0.0004(10) -0.0079(11) -0.0231(12)
C34 0.0493(14) 0.0291(11) 0.0341(11) -0.0047(9) -0.0077(9) -0.0224(10)
C35 0.0550(17) 0.0336(18) 0.046(2) -0.0070(14) -0.0180(17) -0.0183(15)
C36 0.0428(14) 0.0282(11) 0.0377(12) -0.0104(9) -0.0010(10) -0.0166(10)
C37 0.0396(14) 0.0320(12) 0.0412(13) -0.0095(10) -0.0065(10) -0.0148(10)
C70 0.0256(16) 0.0324(19) 0.0403(19) 0.0001(15) -0.0005(13) -0.0130(14)
C71 0.034(2) 0.0371(18) 0.0368(18) -0.0022(13) -0.0032(18) -0.0161(18)
C72 0.047(2) 0.047(2) 0.0434(18) 0.0000(15) -0.0077(15) -0.0296(16)
C73 0.030(2) 0.037(2) 0.0457(19) -0.0012(19) -0.0036(15) -0.0146(19)
C74 0.038(2) 0.035(2) 0.0421(19) -0.0014(17) -0.0025(16) -0.012(2)
C33A 0.065(7) 0.016(4) 0.037(4) 0.002(3) -0.023(4) -0.013(4)
C34A 0.060(6) 0.041(7) 0.044(6) -0.006(5) 0.000(6) -0.025(6)
C35A 0.047(5) 0.037(4) 0.065(5) 0.001(4) -0.020(4) -0.011(4)
C36A 0.035(4) 0.035(4) 0.055(5) -0.009(3) -0.001(3) -0.019(3)
C37A 0.044(5) 0.056(6) 0.075(7) -0.034(5) -0.006(5) -0.029(4)
C70A 0.029(2) 0.071(4) 0.047(2) -0.003(2) -0.0091(18) -0.017(2)
C71A 0.041(2) 0.089(4) 0.048(3) -0.019(3) -0.0076(19) -0.029(2)
C72A 0.061(4) 0.106(5) 0.068(4) -0.026(3) 0.002(4) -0.054(4)
C73A 0.037(3) 0.071(5) 0.060(3) 0.000(4) -0.011(2) -0.024(4)
C74A 0.049(3) 0.066(4) 0.079(4) 0.002(3) -0.014(3) -0.018(3)
O4A 0.102(7) 0.113(6) 0.060(5) -0.014(5) -0.010(6) 0.004(5)
C132 0.128(7) 0.115(6) 0.091(7) -0.029(6) -0.026(6) -0.009(6)
C133 0.104(7) 0.103(7) 0.068(6) -0.037(6) -0.014(6) 0.016(6)
C134 0.113(7) 0.128(7) 0.084(7) -0.037(6) -0.015(6) 0.007(6)
C135 0.115(7) 0.125(7) 0.080(6) -0.030(6) -0.014(6) -0.007(6)
C136 0.108(7) 0.118(8) 0.085(8) -0.026(7) -0.019(6) -0.006(6)
O4 0.096(2) 0.126(3) 0.097(2) -0.0540(19) 0.0164(17) -0.0570(19)
C127 0.096(3) 0.075(2) 0.070(2) -0.0193(19) -0.005(2) -0.046(2)
C128 0.077(3) 0.058(2) 0.074(3) -0.0270(19) -0.027(2) -0.0083(19)
C129 0.072(2) 0.091(3) 0.074(2) -0.028(2) 0.0083(19) -0.027(2)
C130 0.119(4) 0.073(3) 0.077(3) 0.003(2) -0.001(3) -0.029(3)
C131 0.052(2) 0.061(2) 0.071(3) -0.017(2) -0.009(2) 0.0010(18)
C68A 0.030(3) 0.022(5) 0.020(2) 0.004(3) 0.002(2) -0.004(2)
C67A 0.033(3) 0.020(5) 0.036(3) 0.004(3) 0.008(2) -0.003(3)
C66A 0.035(3) 0.035(5) 0.045(4) 0.002(3) 0.004(2) -0.019(3)
C65A 0.032(3) 0.049(5) 0.043(3) -0.001(3) 0.004(2) -0.024(3)

loop_
_atom_type_symbol
_atom_type_description
_atom_type_scat_dispersion_real
_atom_type_scat_dispersion_imag
_atom_type_scat_source
C C 0.0181 0.0091 'International Tables Vol C Tables 4.2.6.8 and 6.1.1.4'
H H 0.0000 0.0000 'International Tables Vol C Tables 4.2.6.8 and 6.1.1.4'
Ca Ca 0.3641 1.2855 'International Tables Vol C Tables 4.2.6.8 and 6.1.1.4'
N N 0.0311 0.0180 'International Tables Vol C Tables 4.2.6.8 and 6.1.1.4'
O O 0.0492 0.0322 'International Tables Vol C Tables 4.2.6.8 and 6.1.1.4'
P P 0.2955 0.4335 'International Tables Vol C Tables 4.2.6.8 and 6.1.1.4'

loop_
_exptl_crystal_face_index_h
_exptl_crystal_face_index_k
_exptl_crystal_face_index_l
_exptl_crystal_face_perp_dist
8 13 3 0.1153
-1 -2 0 0.1353
-7 3 11 0.0792
1 0 -1 0.0657
-11 -3 6 0.0765
-10 -11 -8 0.0940
11 11 8 0.0846
0 11 10 0.0777
-12 0 -1 0.1164
2 1 -13 0.1004
-3 -5 11 0.1051
1 0 13 0.1146
1 1 0 0.0975
11 0 -4 0.0947
1 -2 -2 0.1031
2 -2 -1 0.1141
1 -2 0 0.1223
9 -4 3 0.1373
1 6 14 0.0827
-7 -2 10 0.0672
-12 -9 1 0.0751
-8 4 -6 0.1280
-6 -10 -12 0.0997

loop_
_geom_angle_atom_site_label_1
_geom_angle_atom_site_label_2
_geom_angle_atom_site_label_3
_geom_angle
_geom_angle_site_symmetry_1
_geom_angle_site_symmetry_3
_geom_angle_publ_flag
P1 Ca1 P3 39.400(10) . . ?
P4 Ca1 P1 39.033(10) . . ?
P4 Ca1 P3 65.582(11) . . ?
P6 Ca1 P1 65.634(11) . . ?
P6 Ca1 P3 38.671(10) . . ?
P6 Ca1 P4 65.719(11) . . ?
O1 Ca1 P1 145.80(3) . . ?
O1 Ca1 P3 106.48(3) . . ?
O1 Ca1 P4 146.53(3) . . ?
O1 Ca1 P6 87.71(3) . . ?
O1 Ca1 N1 90.50(4) . . ?
O1 Ca1 C2 118.07(4) . . ?
O1 Ca1 C3 135.02(4) . . ?
O1 Ca1 C4 121.99(4) . . ?
N1 Ca1 P1 96.38(3) . . ?
N1 Ca1 P3 104.63(3) . . ?
N1 Ca1 P4 122.87(3) . . ?
N1 Ca1 P6 139.64(3) . . ?
N1 Ca1 C2 28.37(4) . . ?
N1 Ca1 C3 55.41(4) . . ?
N1 Ca1 C4 74.34(4) . . ?
N2 Ca1 P1 119.06(3) . . ?
N2 Ca1 P3 157.31(3) . . ?
N2 Ca1 P4 92.49(3) . . ?
N2 Ca1 P6 138.52(3) . . ?
N2 Ca1 O1 95.05(4) . . ?
N2 Ca1 N1 81.81(4) . . ?
N2 Ca1 C2 74.24(4) . . ?
N2 Ca1 C3 55.59(4) . . ?
N2 Ca1 C4 28.54(4) . . ?
C2 Ca1 P1 76.92(3) . . ?
C2 Ca1 P3 100.91(3) . . ?
C2 Ca1 P4 95.37(3) . . ?
C2 Ca1 P6 139.06(3) . . ?
C3 Ca1 P1 73.58(3) . . ?
C3 Ca1 P3 109.84(3) . . ?
C3 Ca1 P4 74.68(3) . . ?
C3 Ca1 P6 137.19(3) . . ?
C3 Ca1 C2 29.45(4) . . ?
C3 Ca1 C4 29.59(4) . . ?
C4 Ca1 P1 92.06(3) . . ?
C4 Ca1 P3 131.45(3) . . ?
C4 Ca1 P4 74.68(3) . . ?
C4 Ca1 P6 138.09(3) . . ?
C4 Ca1 C2 55.37(4) . . ?
P2 Ca2 P1 39.011(9) . . ?
P4 Ca2 P1 38.350(10) . . ?
P4 Ca2 P2 65.555(11) . . ?
P5 Ca2 P1 65.521(11) . . ?
P5 Ca2 P2 39.172(10) . . ?
P5 Ca2 P4 66.411(11) . . ?
O2 Ca2 P1 109.05(3) . . ?
O2 Ca2 P2 148.06(3) . . ?
O2 Ca2 P4 87.95(3) . . ?
O2 Ca2 P5 144.88(3) . . ?
O2 Ca2 N3 91.12(4) . . ?
O2 Ca2 N4 92.89(4) . . ?
O2 Ca2 C44 117.98(4) . . ?
O2 Ca2 C45 133.52(4) . . ?
O2 Ca2 C46 119.66(4) . . ?
N3 Ca2 P1 103.01(3) . . ?
N3 Ca2 P2 96.35(3) . . ?
N3 Ca2 P4 136.78(3) . . ?
N3 Ca2 P5 123.99(3) . . ?
N3 Ca2 C44 28.07(4) . . ?
N3 Ca2 C45 55.04(4) . . ?
N3 Ca2 C46 73.85(4) . . ?
N4 Ca2 P1 157.41(3) . . ?
N4 Ca2 P2 118.91(3) . . ?
N4 Ca2 P4 141.95(3) . . ?
N4 Ca2 P5 93.50(3) . . ?
N4 Ca2 N3 81.26(4) . . ?
N4 Ca2 C44 73.46(5) . . ?
N4 Ca2 C45 54.94(5) . . ?
N4 Ca2 C46 28.19(5) . . ?
C44 Ca2 P1 99.73(3) . . ?
C44 Ca2 P2 77.30(3) . . ?
C44 Ca2 P4 137.92(3) . . ?
C44 Ca2 P5 96.92(3) . . ?
C45 Ca2 P1 109.12(3) . . ?
C45 Ca2 P2 73.96(3) . . ?
C45 Ca2 P4 138.40(3) . . ?
C45 Ca2 P5 76.46(3) . . ?
C45 Ca2 C44 29.28(4) . . ?
C45 Ca2 C46 29.29(5) . . ?
C46 Ca2 P1 131.15(4) . . ?
C46 Ca2 P2 92.21(3) . . ?
C46 Ca2 P4 141.16(3) . . ?
C46 Ca2 P5 76.26(3) . . ?
C46 Ca2 C44 54.91(5) . . ?
P3 Ca3 P2 38.658(10) . . ?
P5 Ca3 P2 37.959(10) . . ?
P5 Ca3 P3 65.208(11) . . ?
P6 Ca3 P2 65.141(10) . . ?
P6 Ca3 P3 39.042(10) . . ?
P6 Ca3 P5 66.470(11) . . ?
O3 Ca3 P2 109.31(3) . . ?
O3 Ca3 P3 147.75(3) . . ?
O3 Ca3 P5 90.35(3) . . ?
O3 Ca3 P6 149.01(3) . . ?
O3 Ca3 N5 89.57(4) . . ?
O3 Ca3 N6 91.65(4) . . ?
O3 Ca3 C86 116.69(4) . . ?
O3 Ca3 C87 131.61(4) . . ?
O3 Ca3 C88 117.77(4) . . ?
N5 Ca3 P2 101.47(3) . . ?
N5 Ca3 P3 93.81(3) . . ?
N5 Ca3 P5 135.57(3) . . ?
N5 Ca3 P6 121.31(3) . . ?
N5 Ca3 N6 81.20(4) . . ?
N5 Ca3 C86 28.35(4) . . ?
N5 Ca3 C87 54.87(4) . . ?
N5 Ca3 C88 73.49(4) . . ?
N6 Ca3 P2 158.80(3) . . ?
N6 Ca3 P3 120.57(3) . . ?
N6 Ca3 P5 143.20(3) . . ?
N6 Ca3 P6 95.31(3) . . ?
N6 Ca3 C86 73.76(4) . . ?
N6 Ca3 C87 54.99(4) . . ?
N6 Ca3 C88 27.86(4) . . ?
C86 Ca3 P2 98.49(3) . . ?
C86 Ca3 P3 75.15(3) . . ?
C86 Ca3 P5 136.15(3) . . ?
C86 Ca3 P6 94.22(3) . . ?
C86 Ca3 C87 29.10(4) . . ?
C86 Ca3 C88 54.92(4) . . ?
C87 Ca3 P2 109.25(3) . . ?
C87 Ca3 P3 73.94(3) . . ?
C87 Ca3 P5 137.77(3) . . ?
C87 Ca3 P6 75.35(3) . . ?
C87 Ca3 C88 29.45(4) . . ?
C88 Ca3 P2 132.45(3) . . ?
C88 Ca3 P3 93.84(3) . . ?
C88 Ca3 P5 142.03(3) . . ?
C88 Ca3 P6 77.35(3) . . ?
Ca1 P1 Ca2 128.214(14) . . ?
P2 P1 Ca1 125.655(17) . . ?
P2 P1 Ca2 68.510(15) . . ?
P2 P1 P3 60.006(16) . . ?
P3 P1 Ca1 71.610(14) . . ?
P3 P1 Ca2 122.255(17) . . ?
P4 P1 Ca1 65.258(14) . . ?
P4 P1 Ca2 62.961(14) . . ?
P4 P1 P2 104.39(2) . . ?
P4 P1 P3 105.71(2) . . ?
Ca2 P2 Ca3 125.966(14) . . ?
P1 P2 Ca2 72.479(15) . . ?
P1 P2 Ca3 121.607(17) . . ?
P1 P2 P3 60.140(16) . . ?
P3 P2 Ca2 125.855(17) . . ?
P3 P2 Ca3 68.102(14) . . ?
P5 P2 Ca2 63.965(15) . . ?
P5 P2 Ca3 62.017(14) . . ?
P5 P2 P1 105.84(2) . . ?
P5 P2 P3 104.11(2) . . ?
Ca3 P3 Ca1 126.440(13) . . ?
P1 P3 Ca1 68.990(14) . . ?
P1 P3 Ca3 125.841(18) . . ?
P2 P3 Ca1 123.189(17) . . ?
P2 P3 Ca3 73.240(15) . . ?
P2 P3 P1 59.854(16) . . ?
P6 P3 Ca1 63.440(14) . . ?
P6 P3 Ca3 63.007(14) . . ?
P6 P3 P1 103.96(2) . . ?
P6 P3 P2 105.82(2) . . ?
Ca2 P4 Ca1 154.386(15) . . ?
P1 P4 Ca1 75.708(16) . . ?
P1 P4 Ca2 78.689(15) . . ?
P1 P4 P7 99.487(19) . . ?
P7 P4 Ca1 92.296(17) . . ?
P7 P4 Ca2 91.151(16) . . ?
Ca2 P5 Ca3 156.847(16) . . ?
P2 P5 Ca2 76.862(16) . . ?
P2 P5 Ca3 80.024(16) . . ?
P2 P5 P7 99.37(2) . . ?
P7 P5 Ca2 91.687(16) . . ?
P7 P5 Ca3 90.737(16) . . ?
Ca3 P6 Ca1 155.824(15) . . ?
P3 P6 Ca1 77.889(15) . . ?
P3 P6 Ca3 77.951(15) . . ?
P3 P6 P7 99.53(2) . . ?
P7 P6 Ca1 92.793(16) . . ?
P7 P6 Ca3 92.045(16) . . ?
P4 P7 P5 101.52(2) . . ?
P4 P7 P6 101.01(2) . . ?
P6 P7 P5 100.97(2) . . ?
C38 O1 Ca1 117.43(9) . . ?
C38 O1 C42 110.65(12) . . ?
C42 O1 Ca1 130.75(10) . . ?
C80 O2 Ca2 115.46(9) . . ?
C80 O2 C84 111.59(12) . . ?
C84 O2 Ca2 131.95(9) . . ?
C122 O3 Ca3 130.21(9) . . ?
C122 O3 C126 111.75(12) . . ?
C126 O3 Ca3 116.34(10) . . ?
C2 N1 Ca1 92.01(9) . . ?
C2 N1 C6 115.78(12) . . ?
C6 N1 Ca1 143.47(9) . . ?
C4 N2 Ca1 92.62(8) . . ?
C4 N2 C22 115.87(12) . . ?
C22 N2 Ca1 142.47(9) . . ?
C44 N3 Ca2 93.55(9) . . ?
C44 N3 C48 116.90(13) . . ?
C48 N3 Ca2 142.55(10) . . ?
C46 N4 Ca2 92.76(9) . . ?
C46 N4 C64 118.96(13) . . ?
C64 N4 Ca2 139.50(10) . . ?
C86 N5 Ca3 93.40(9) . . ?
C86 N5 C90 118.85(13) . . ?
C90 N5 Ca3 141.68(10) . . ?
C88 N6 Ca3 93.98(9) . . ?
C88 N6 C106 117.33(13) . . ?
C106 N6 Ca3 138.47(10) . . ?
H1A C1 H1B 109.5 . . ?
H1A C1 H1C 109.5 . . ?
H1B C1 H1C 109.5 . . ?
C2 C1 H1A 109.5 . . ?
C2 C1 H1B 109.5 . . ?
C2 C1 H1C 109.5 . . ?
N1 C2 Ca1 59.63(7) . . ?
N1 C2 C1 120.30(13) . . ?
N1 C2 C3 124.57(13) . . ?
C1 C2 Ca1 144.79(9) . . ?
C3 C2 Ca1 74.18(8) . . ?
C3 C2 C1 115.06(13) . . ?
Ca1 C3 H3 138.2(11) . . ?
C2 C3 Ca1 76.37(8) . . ?
C2 C3 H3 112.4(11) . . ?
C2 C3 C4 132.31(14) . . ?
C4 C3 Ca1 75.48(8) . . ?
C4 C3 H3 114.3(11) . . ?
N2 C4 Ca1 58.85(7) . . ?
N2 C4 C3 124.17(14) . . ?
N2 C4 C5 121.00(13) . . ?
C3 C4 Ca1 74.92(8) . . ?
C3 C4 C5 114.71(13) . . ?
C5 C4 Ca1 143.27(10) . . ?
C4 C5 H5A 109.5 . . ?
C4 C5 H5B 109.5 . . ?
C4 C5 H5C 109.5 . . ?
H5A C5 H5B 109.5 . . ?
H5A C5 H5C 109.5 . . ?
H5B C5 H5C 109.5 . . ?
C7 C6 N1 118.99(13) . . ?
C11 C6 N1 121.35(13) . . ?
C11 C6 C7 119.65(14) . . ?
C6 C7 C12 121.94(14) . . ?
C8 C7 C6 118.65(14) . . ?
C8 C7 C12 119.41(14) . . ?
C7 C8 H8 119.1 . . ?
C9 C8 C7 121.85(15) . . ?
C9 C8 H8 119.1 . . ?
C8 C9 H9 120.4 . . ?
C8 C9 C10 119.17(16) . . ?
C10 C9 H9 120.4 . . ?
C9 C10 H10 119.2 . . ?
C9 C10 C11 121.56(15) . . ?
C11 C10 H10 119.2 . . ?
C6 C11 C17 121.54(13) . . ?
C10 C11 C6 118.99(14) . . ?
C10 C11 C17 119.44(14) . . ?
C7 C12 H12 106.8 . . ?
C7 C12 C13 112.19(14) . . ?
C7 C12 C15 113.87(13) . . ?
C13 C12 H12 106.8 . . ?
C15 C12 H12 106.8 . . ?
C15 C12 C13 109.92(13) . . ?
C12 C13 H13A 108.7 . . ?
C12 C13 H13B 108.7 . . ?
H13A C13 H13B 107.6 . . ?
C14 C13 C12 114.05(15) . . ?
C14 C13 H13A 108.7 . . ?
C14 C13 H13B 108.7 . . ?
C13 C14 H14A 109.5 . . ?
C13 C14 H14B 109.5 . . ?
C13 C14 H14C 109.5 . . ?
H14A C14 H14B 109.5 . . ?
H14A C14 H14C 109.5 . . ?
H14B C14 H14C 109.5 . . ?
C12 C15 H15A 108.5 . . ?
C12 C15 H15B 108.5 . . ?
H15A C15 H15B 107.5 . . ?
C16 C15 C12 114.97(15) . . ?
C16 C15 H15A 108.5 . . ?
C16 C15 H15B 108.5 . . ?
C15 C16 H16A 109.5 . . ?
C15 C16 H16B 109.5 . . ?
C15 C16 H16C 109.5 . . ?
H16A C16 H16B 109.5 . . ?
H16A C16 H16C 109.5 . . ?
H16B C16 H16C 109.5 . . ?
C11 C17 H17 106.8 . . ?
C11 C17 C18 110.04(13) . . ?
C11 C17 C20 114.86(13) . . ?
C18 C17 H17 106.8 . . ?
C20 C17 H17 106.8 . . ?
C20 C17 C18 111.16(13) . . ?
C17 C18 H18A 108.3 . . ?
C17 C18 H18B 108.3 . . ?
H18A C18 H18B 107.4 . . ?
C19 C18 C17 115.78(14) . . ?
C19 C18 H18A 108.3 . . ?
C19 C18 H18B 108.3 . . ?
C18 C19 H19A 109.5 . . ?
C18 C19 H19B 109.5 . . ?
C18 C19 H19C 109.5 . . ?
H19A C19 H19B 109.5 . . ?
H19A C19 H19C 109.5 . . ?
H19B C19 H19C 109.5 . . ?
C17 C20 H20A 108.8 . . ?
C17 C20 H20B 108.8 . . ?
H20A C20 H20B 107.7 . . ?
C21 C20 C17 113.70(14) . . ?
C21 C20 H20A 108.8 . . ?
C21 C20 H20B 108.8 . . ?
C20 C21 H21A 109.5 . . ?
C20 C21 H21B 109.5 . . ?
C20 C21 H21C 109.5 . . ?
H21A C21 H21B 109.5 . . ?
H21A C21 H21C 109.5 . . ?
H21B C21 H21C 109.5 . . ?
C23 C22 N2 121.17(13) . . ?
C23 C22 C27 120.36(14) . . ?
C27 C22 N2 118.47(14) . . ?
C22 C23 C28 120.82(13) . . ?
C24 C23 C22 118.27(15) . . ?
C24 C23 C28 120.87(15) . . ?
C23 C24 H24 119.2 . . ?
C25 C24 C23 121.67(16) . . ?
C25 C24 H24 119.2 . . ?
C24 C25 H25 120.3 . . ?
C26 C25 C24 119.49(15) . . ?
C26 C25 H25 120.3 . . ?
C25 C26 H26 119.4 . . ?
C25 C26 C27 121.29(16) . . ?
C27 C26 H26 119.4 . . ?
C22 C27 C33 120.68(16) . . ?
C22 C27 C33A 123.9(4) . . ?
C26 C27 C22 118.58(16) . . ?
C26 C27 C33 120.28(16) . . ?
C26 C27 C33A 114.0(4) . . ?
C23 C28 H28 106.6 . . ?
C23 C28 C29 109.49(13) . . ?
C23 C28 C31 114.66(14) . . ?
C29 C28 H28 106.6 . . ?
C31 C28 H28 106.6 . . ?
C31 C28 C29 112.41(14) . . ?
C28 C29 H29A 108.4 . . ?
C28 C29 H29B 108.4 . . ?
H29A C29 H29B 107.5 . . ?
C30 C29 C28 115.36(14) . . ?
C30 C29 H29A 108.4 . . ?
C30 C29 H29B 108.4 . . ?
C29 C30 H30A 109.5 . . ?
C29 C30 H30B 109.5 . . ?
C29 C30 H30C 109.5 . . ?
H30A C30 H30B 109.5 . . ?
H30A C30 H30C 109.5 . . ?
H30B C30 H30C 109.5 . . ?
C28 C31 H31A 108.9 . . ?
C28 C31 H31B 108.9 . . ?
H31A C31 H31B 107.7 . . ?
C32 C31 C28 113.32(16) . . ?
C32 C31 H31A 108.9 . . ?
C32 C31 H31B 108.9 . . ?
C31 C32 H32A 109.5 . . ?
C31 C32 H32B 109.5 . . ?
C31 C32 H32C 109.5 . . ?
H32A C32 H32B 109.5 . . ?
H32A C32 H32C 109.5 . . ?
H32B C32 H32C 109.5 . . ?
O1 C38 H38A 109.5 . . ?
O1 C38 H38B 109.5 . . ?
O1 C38 C39 110.81(14) . . ?
H38A C38 H38B 108.1 . . ?
C39 C38 H38A 109.5 . . ?
C39 C38 H38B 109.5 . . ?
C38 C39 H39A 109.6 . . ?
C38 C39 H39B 109.6 . . ?
C38 C39 C40 110.48(18) . . ?
H39A C39 H39B 108.1 . . ?
C40 C39 H39A 109.6 . . ?
C40 C39 H39B 109.6 . . ?
C39 C40 H40A 109.7 . . ?
C39 C40 H40B 109.7 . . ?
H40A C40 H40B 108.2 . . ?
C41 C40 C39 109.97(15) . . ?
C41 C40 H40A 109.7 . . ?
C41 C40 H40B 109.7 . . ?
C40 C41 H41A 109.4 . . ?
C40 C41 H41B 109.4 . . ?
H41A C41 H41B 108.0 . . ?
C42 C41 C40 111.19(15) . . ?
C42 C41 H41A 109.4 . . ?
C42 C41 H41B 109.4 . . ?
O1 C42 C41 111.42(14) . . ?
O1 C42 H42A 109.3 . . ?
O1 C42 H42B 109.3 . . ?
C41 C42 H42A 109.3 . . ?
C41 C42 H42B 109.3 . . ?
H42A C42 H42B 108.0 . . ?
H43A C43 H43B 109.5 . . ?
H43A C43 H43C 109.5 . . ?
H43B C43 H43C 109.5 . . ?
C44 C43 H43A 109.5 . . ?
C44 C43 H43B 109.5 . . ?
C44 C43 H43C 109.5 . . ?
N3 C44 Ca2 58.38(8) . . ?
N3 C44 C43 120.90(14) . . ?
N3 C44 C45 123.98(14) . . ?
C43 C44 Ca2 145.25(11) . . ?
C45 C44 Ca2 74.37(9) . . ?
C45 C44 C43 115.03(13) . . ?
Ca2 C45 H45 139.3(10) . . ?
C44 C45 Ca2 76.35(9) . . ?
C44 C45 H45 114.0(10) . . ?
C46 C45 Ca2 75.49(9) . . ?
C46 C45 C44 132.17(15) . . ?
C46 C45 H45 112.7(10) . . ?
N4 C46 Ca2 59.05(8) . . ?
N4 C46 C45 124.44(14) . . ?
N4 C46 C47 121.47(15) . . ?
C45 C46 Ca2 75.22(8) . . ?
C45 C46 C47 113.93(14) . . ?
C47 C46 Ca2 142.35(11) . . ?
C46 C47 H47A 109.5 . . ?
C46 C47 H47B 109.5 . . ?
C46 C47 H47C 109.5 . . ?
H47A C47 H47B 109.5 . . ?
H47A C47 H47C 109.5 . . ?
H47B C47 H47C 109.5 . . ?
C49 C48 N3 121.65(13) . . ?
C49 C48 C53 120.02(14) . . ?
C53 C48 N3 118.33(14) . . ?
C48 C49 C54 121.35(14) . . ?
C50 C49 C48 118.89(14) . . ?
C50 C49 C54 119.69(14) . . ?
C49 C50 H50 119.3 . . ?
C51 C50 C49 121.31(16) . . ?
C51 C50 H50 119.3 . . ?
C50 C51 H51 120.3 . . ?
C52 C51 C50 119.36(16) . . ?
C52 C51 H51 120.3 . . ?
C51 C52 H52 119.0 . . ?
C51 C52 C53 121.96(16) . . ?
C53 C52 H52 119.0 . . ?
C48 C53 C59 121.71(15) . . ?
C52 C53 C48 118.36(16) . . ?
C52 C53 C59 119.92(15) . . ?
C49 C54 H54 106.5 . . ?
C49 C54 C55 109.70(13) . . ?
C49 C54 C57 114.75(13) . . ?
C55 C54 H54 106.5 . . ?
C57 C54 H54 106.5 . . ?
C57 C54 C55 112.43(13) . . ?
C54 C55 H55A 108.3 . . ?
C54 C55 H55B 108.3 . . ?
H55A C55 H55B 107.4 . . ?
C56 C55 C54 115.91(14) . . ?
C56 C55 H55A 108.3 . . ?
C56 C55 H55B 108.3 . . ?
C55 C56 H56A 109.5 . . ?
C55 C56 H56B 109.5 . . ?
C55 C56 H56C 109.5 . . ?
H56A C56 H56B 109.5 . . ?
H56A C56 H56C 109.5 . . ?
H56B C56 H56C 109.5 . . ?
C54 C57 H57A 109.0 . . ?
C54 C57 H57B 109.0 . . ?
H57A C57 H57B 107.8 . . ?
C58 C57 C54 112.95(15) . . ?
C58 C57 H57A 109.0 . . ?
C58 C57 H57B 109.0 . . ?
C57 C58 H58A 109.5 . . ?
C57 C58 H58B 109.5 . . ?
C57 C58 H58C 109.5 . . ?
H58A C58 H58B 109.5 . . ?
H58A C58 H58C 109.5 . . ?
H58B C58 H58C 109.5 . . ?
C53 C59 H59 106.4 . . ?
C53 C59 C60 112.48(14) . . ?
C53 C59 C62 113.45(18) . . ?
C60 C59 H59 106.4 . . ?
C60 C59 C62 111.11(15) . . ?
C62 C59 H59 106.4 . . ?
C59 C60 H60A 108.7 . . ?
C59 C60 H60B 108.7 . . ?
H60A C60 H60B 107.6 . . ?
C61 C60 C59 114.37(15) . . ?
C61 C60 H60A 108.7 . . ?
C61 C60 H60B 108.7 . . ?
C60 C61 H61A 109.5 . . ?
C60 C61 H61B 109.5 . . ?
C60 C61 H61C 109.5 . . ?
H61A C61 H61B 109.5 . . ?
H61A C61 H61C 109.5 . . ?
H61B C61 H61C 109.5 . . ?
C59 C62 H62A 108.2 . . ?
C59 C62 H62B 108.2 . . ?
H62A C62 H62B 107.4 . . ?
C63 C62 C59 116.17(18) . . ?
C63 C62 H62A 108.2 . . ?
C63 C62 H62B 108.2 . . ?
C62 C63 H63A 109.5 . . ?
C62 C63 H63B 109.5 . . ?
C62 C63 H63C 109.5 . . ?
H63A C63 H63B 109.5 . . ?
H63A C63 H63C 109.5 . . ?
H63B C63 H63C 109.5 . . ?
N4 C64 C65A 116.8(3) . . ?
C65 C64 N4 121.9(3) . . ?
C69 C64 N4 121.12(14) . . ?
C69 C64 C65 116.7(3) . . ?
C69 C64 C65A 121.0(3) . . ?
C64 C65 C70 120.4(5) . . ?
C66 C65 C64 121.8(5) . . ?
C66 C65 C70 117.8(6) . . ?
C65 C66 H66 120.2 . . ?
C67 C66 C65 119.7(7) . . ?
C67 C66 H66 120.2 . . ?
C66 C67 H67 119.8 . . ?
C66 C67 C68 120.4(8) . . ?
C68 C67 H67 119.8 . . ?
C67 C68 H68 120.0 . . ?
C67 C68 C69 120.0(7) . . ?
C69 C68 H68 120.0 . . ?
C64 C69 C75 122.00(14) . . ?
C64 C69 C68A 117.2(4) . . ?
C68 C69 C64 120.5(4) . . ?
C68 C69 C75 117.3(4) . . ?
C68A C69 C75 120.6(4) . . ?
C69 C75 H75 106.7 . . ?
C69 C75 C76 111.87(14) . . ?
C69 C75 C78 113.65(14) . . ?
C76 C75 H75 106.7 . . ?
C76 C75 C78 110.74(15) . . ?
C78 C75 H75 106.7 . . ?
C75 C76 H76A 108.4 . . ?
C75 C76 H76B 108.4 . . ?
H76A C76 H76B 107.4 . . ?
C77 C76 C75 115.58(15) . . ?
C77 C76 H76A 108.4 . . ?
C77 C76 H76B 108.4 . . ?
C76 C77 H77A 109.5 . . ?
C76 C77 H77B 109.5 . . ?
C76 C77 H77C 109.5 . . ?
H77A C77 H77B 109.5 . . ?
H77A C77 H77C 109.5 . . ?
H77B C77 H77C 109.5 . . ?
C75 C78 H78A 108.8 . . ?
C75 C78 H78B 108.8 . . ?
H78A C78 H78B 107.7 . . ?
C79 C78 C75 113.88(16) . . ?
C79 C78 H78A 108.8 . . ?
C79 C78 H78B 108.8 . . ?
C78 C79 H79A 109.5 . . ?
C78 C79 H79B 109.5 . . ?
C78 C79 H79C 109.5 . . ?
H79A C79 H79B 109.5 . . ?
H79A C79 H79C 109.5 . . ?
H79B C79 H79C 109.5 . . ?
O2 C80 H80A 109.4 . . ?
O2 C80 H80B 109.4 . . ?
O2 C80 C81 111.03(16) . . ?
H80A C80 H80B 108.0 . . ?
C81 C80 H80A 109.4 . . ?
C81 C80 H80B 109.4 . . ?
C80 C81 H81A 109.5 . . ?
C80 C81 H81B 109.5 . . ?
C80 C81 C82 110.66(17) . . ?
H81A C81 H81B 108.1 . . ?
C82 C81 H81A 109.5 . . ?
C82 C81 H81B 109.5 . . ?
C81 C82 H82A 109.6 . . ?
C81 C82 H82B 109.6 . . ?
H82A C82 H82B 108.2 . . ?
C83 C82 C81 110.06(16) . . ?
C83 C82 H82A 109.6 . . ?
C83 C82 H82B 109.6 . . ?
C82 C83 H83A 109.4 . . ?
C82 C83 H83B 109.4 . . ?
H83A C83 H83B 108.0 . . ?
C84 C83 C82 111.15(17) . . ?
C84 C83 H83A 109.4 . . ?
C84 C83 H83B 109.4 . . ?
O2 C84 C83 111.28(15) . . ?
O2 C84 H84A 109.4 . . ?
O2 C84 H84B 109.4 . . ?
C83 C84 H84A 109.4 . . ?
C83 C84 H84B 109.4 . . ?
H84A C84 H84B 108.0 . . ?
H85A C85 H85B 109.5 . . ?
H85A C85 H85C 109.5 . . ?
H85B C85 H85C 109.5 . . ?
C86 C85 H85A 109.5 . . ?
C86 C85 H85B 109.5 . . ?
C86 C85 H85C 109.5 . . ?
N5 C86 Ca3 58.25(8) . . ?
N5 C86 C85 120.59(13) . . ?
N5 C86 C87 123.98(14) . . ?
C85 C86 Ca3 142.26(10) . . ?
C87 C86 Ca3 75.56(9) . . ?
C87 C86 C85 115.27(13) . . ?
Ca3 C87 H87 138.4(11) . . ?
C86 C87 Ca3 75.34(9) . . ?
C86 C87 H87 112.4(11) . . ?
C86 C87 C88 131.79(14) . . ?
C88 C87 Ca3 75.61(9) . . ?
C88 C87 H87 114.9(11) . . ?
N6 C88 Ca3 58.16(8) . . ?
N6 C88 C87 124.27(14) . . ?
N6 C88 C89 121.43(14) . . ?
C87 C88 Ca3 74.94(9) . . ?
C87 C88 C89 114.23(14) . . ?
C89 C88 Ca3 145.55(10) . . ?
C88 C89 H89A 109.5 . . ?
C88 C89 H89B 109.5 . . ?
C88 C89 H89C 109.5 . . ?
H89A C89 H89B 109.5 . . ?
H89A C89 H89C 109.5 . . ?
H89B C89 H89C 109.5 . . ?
C91 C90 N5 121.61(13) . . ?
C91 C90 C95 120.26(13) . . ?
C95 C90 N5 118.02(14) . . ?
C90 C91 C96 122.14(13) . . ?
C92 C91 C90 118.87(14) . . ?
C92 C91 C96 118.98(14) . . ?
C91 C92 H92 119.4 . . ?
C93 C92 C91 121.24(16) . . ?
C93 C92 H92 119.4 . . ?
C92 C93 H93 120.2 . . ?
C92 C93 C94 119.68(15) . . ?
C94 C93 H93 120.2 . . ?
C93 C94 H94 119.1 . . ?
C93 C94 C95 121.87(15) . . ?
C95 C94 H94 119.1 . . ?
C90 C95 C101 122.60(14) . . ?
C94 C95 C90 118.09(15) . . ?
C94 C95 C101 119.31(14) . . ?
C91 C96 H96 106.3 . . ?
C91 C96 C97 111.72(13) . . ?
C91 C96 C99 114.60(13) . . ?
C97 C96 H96 106.3 . . ?
C99 C96 H96 106.3 . . ?
C99 C96 C97 110.93(13) . . ?
C96 C97 H97A 108.1 . . ?
C96 C97 H97B 108.1 . . ?
H97A C97 H97B 107.3 . . ?
C98 C97 C96 116.78(14) . . ?
C98 C97 H97A 108.1 . . ?
C98 C97 H97B 108.1 . . ?
C97 C98 H98A 109.5 . . ?
C97 C98 H98B 109.5 . . ?
C97 C98 H98C 109.5 . . ?
H98A C98 H98B 109.5 . . ?
H98A C98 H98C 109.5 . . ?
H98B C98 H98C 109.5 . . ?
C96 C99 H99A 108.9 . . ?
C96 C99 H99B 108.9 . . ?
H99A C99 H99B 107.7 . . ?
C100 C99 C96 113.57(14) . . ?
C100 C99 H99A 108.9 . . ?
C100 C99 H99B 108.9 . . ?
C99 C100 H10A 109.5 . . ?
C99 C100 H10B 109.5 . . ?
C99 C100 H10C 109.5 . . ?
H10A C100 H10B 109.5 . . ?
H10A C100 H10C 109.5 . . ?
H10B C100 H10C 109.5 . . ?
C95 C101 H101 106.5 . . ?
C95 C101 C102 112.58(14) . . ?
C95 C101 C104 114.07(15) . . ?
C102 C101 H101 106.5 . . ?
C104 C101 H101 106.5 . . ?
C104 C101 C102 110.02(15) . . ?
C101 C102 H10D 108.7 . . ?
C101 C102 H10E 108.7 . . ?
H10D C102 H10E 107.6 . . ?
C103 C102 C101 114.28(15) . . ?
C103 C102 H10D 108.7 . . ?
C103 C102 H10E 108.7 . . ?
C102 C103 H10F 109.5 . . ?
C102 C103 H10G 109.5 . . ?
C102 C103 H10H 109.5 . . ?
H10F C103 H10G 109.5 . . ?
H10F C103 H10H 109.5 . . ?
H10G C103 H10H 109.5 . . ?
C101 C104 H10I 108.2 . . ?
C101 C104 H10J 108.2 . . ?
H10I C104 H10J 107.4 . . ?
C105 C104 C101 116.15(17) . . ?
C105 C104 H10I 108.2 . . ?
C105 C104 H10J 108.2 . . ?
C104 C105 H10K 109.5 . . ?
C104 C105 H10L 109.5 . . ?
C104 C105 H10M 109.5 . . ?
H10K C105 H10L 109.5 . . ?
H10K C105 H10M 109.5 . . ?
H10L C105 H10M 109.5 . . ?
C107 C106 N6 119.05(14) . . ?
C111 C106 N6 120.63(13) . . ?
C111 C106 C107 120.31(14) . . ?
C106 C107 C112 121.39(14) . . ?
C108 C107 C106 118.38(15) . . ?
C108 C107 C112 120.23(14) . . ?
C107 C108 H108 119.1 . . ?
C109 C108 C107 121.77(15) . . ?
C109 C108 H108 119.1 . . ?
C108 C109 H109 120.3 . . ?
C108 C109 C110 119.43(16) . . ?
C110 C109 H109 120.3 . . ?
C109 C110 H110 119.3 . . ?
C109 C110 C111 121.36(16) . . ?
C111 C110 H110 119.3 . . ?
C106 C111 C117 120.95(13) . . ?
C110 C111 C106 118.61(14) . . ?
C110 C111 C117 120.34(14) . . ?
C107 C112 H112 106.5 . . ?
C107 C112 C113 113.14(15) . . ?
C107 C112 C115 113.18(14) . . ?
C113 C112 H112 106.5 . . ?
C113 C112 C115 110.41(14) . . ?
C115 C112 H112 106.5 . . ?
C112 C113 H11A 108.5 . . ?
C112 C113 H11B 108.5 . . ?
H11A C113 H11B 107.5 . . ?
C114 C113 C112 115.29(17) . . ?
C114 C113 H11A 108.5 . . ?
C114 C113 H11B 108.5 . . ?
C113 C114 H11C 109.5 . . ?
C113 C114 H11D 109.5 . . ?
C113 C114 H11E 109.5 . . ?
H11C C114 H11D 109.5 . . ?
H11C C114 H11E 109.5 . . ?
H11D C114 H11E 109.5 . . ?
C112 C115 H11F 108.5 . . ?
C112 C115 H11G 108.5 . . ?
H11F C115 H11G 107.5 . . ?
C116 C115 C112 115.25(15) . . ?
C116 C115 H11F 108.5 . . ?
C116 C115 H11G 108.5 . . ?
C115 C116 H11H 109.5 . . ?
C115 C116 H11I 109.5 . . ?
C115 C116 H11J 109.5 . . ?
H11H C116 H11I 109.5 . . ?
H11H C116 H11J 109.5 . . ?
H11I C116 H11J 109.5 . . ?
C111 C117 H117 106.6 . . ?
C111 C117 C118 109.57(13) . . ?
C111 C117 C120 114.90(13) . . ?
C118 C117 H117 106.6 . . ?
C120 C117 H117 106.6 . . ?
C120 C117 C118 111.98(14) . . ?
C117 C118 H11K 108.4 . . ?
C117 C118 H11L 108.4 . . ?
H11K C118 H11L 107.5 . . ?
C119 C118 C117 115.46(15) . . ?
C119 C118 H11K 108.4 . . ?
C119 C118 H11L 108.4 . . ?
C118 C119 H11M 109.5 . . ?
C118 C119 H11N 109.5 . . ?
C118 C119 H11O 109.5 . . ?
H11M C119 H11N 109.5 . . ?
H11M C119 H11O 109.5 . . ?
H11N C119 H11O 109.5 . . ?
C117 C120 H12A 108.9 . . ?
C117 C120 H12B 108.9 . . ?
H12A C120 H12B 107.7 . . ?
C121 C120 C117 113.24(15) . . ?
C121 C120 H12A 108.9 . . ?
C121 C120 H12B 108.9 . . ?
C120 C121 H12C 109.5 . . ?
C120 C121 H12D 109.5 . . ?
C120 C121 H12E 109.5 . . ?
H12C C121 H12D 109.5 . . ?
H12C C121 H12E 109.5 . . ?
H12D C121 H12E 109.5 . . ?
O3 C122 H12F 109.4 . . ?
O3 C122 H12G 109.4 . . ?
O3 C122 C123 111.26(14) . . ?
H12F C122 H12G 108.0 . . ?
C123 C122 H12F 109.4 . . ?
C123 C122 H12G 109.4 . . ?
C122 C123 H12H 109.4 . . ?
C122 C123 H12I 109.4 . . ?
C122 C123 C124 111.16(17) . . ?
H12H C123 H12I 108.0 . . ?
C124 C123 H12H 109.4 . . ?
C124 C123 H12I 109.4 . . ?
C123 C124 H12J 109.5 . . ?
C123 C124 H12K 109.5 . . ?
C123 C124 C125 110.67(15) . . ?
H12J C124 H12K 108.1 . . ?
C125 C124 H12J 109.5 . . ?
C125 C124 H12K 109.5 . . ?
C124 C125 H12L 109.5 . . ?
C124 C125 H12M 109.5 . . ?
H12L C125 H12M 108.1 . . ?
C126 C125 C124 110.71(15) . . ?
C126 C125 H12L 109.5 . . ?
C126 C125 H12M 109.5 . . ?
O3 C126 C125 110.66(16) . . ?
O3 C126 H12N 109.5 . . ?
O3 C126 H12O 109.5 . . ?
C125 C126 H12N 109.5 . . ?
C125 C126 H12O 109.5 . . ?
H12N C126 H12O 108.1 . . ?
C27 C33 H33 106.6 . . ?
C34 C33 C27 113.7(2) . . ?
C34 C33 H33 106.6 . . ?
C34 C33 C36 110.2(2) . . ?
C36 C33 C27 112.7(2) . . ?
C36 C33 H33 106.6 . . ?
C33 C34 H34A 109.2 . . ?
C33 C34 H34B 109.2 . . ?
H34A C34 H34B 107.9 . . ?
C35 C34 C33 112.2(2) . . ?
C35 C34 H34A 109.2 . . ?
C35 C34 H34B 109.2 . . ?
C34 C35 H35A 109.5 . . ?
C34 C35 H35B 109.5 . . ?
C34 C35 H35C 109.5 . . ?
H35A C35 H35B 109.5 . . ?
H35A C35 H35C 109.5 . . ?
H35B C35 H35C 109.5 . . ?
C33 C36 H36A 108.1 . . ?
C33 C36 H36B 108.1 . . ?
H36A C36 H36B 107.3 . . ?
C37 C36 C33 116.7(2) . . ?
C37 C36 H36A 108.1 . . ?
C37 C36 H36B 108.1 . . ?
C36 C37 H37A 109.5 . . ?
C36 C37 H37B 109.5 . . ?
C36 C37 H37C 109.5 . . ?
H37A C37 H37B 109.5 . . ?
H37A C37 H37C 109.5 . . ?
H37B C37 H37C 109.5 . . ?
C65 C70 H70 108.5 . . ?
C65 C70 C71 110.2(4) . . ?
C65 C70 C73 111.6(4) . . ?
C71 C70 H70 108.5 . . ?
C73 C70 H70 108.5 . . ?
C73 C70 C71 109.6(3) . . ?
C70 C71 H71A 108.6 . . ?
C70 C71 H71B 108.6 . . ?
H71A C71 H71B 107.6 . . ?
C72 C71 C70 114.5(3) . . ?
C72 C71 H71A 108.6 . . ?
C72 C71 H71B 108.6 . . ?
C71 C72 H72A 109.5 . . ?
C71 C72 H72B 109.5 . . ?
C71 C72 H72C 109.5 . . ?
H72A C72 H72B 109.5 . . ?
H72A C72 H72C 109.5 . . ?
H72B C72 H72C 109.5 . . ?
C70 C73 H73A 108.7 . . ?
C70 C73 H73B 108.7 . . ?
H73A C73 H73B 107.6 . . ?
C74 C73 C70 114.4(3) . . ?
C74 C73 H73A 108.7 . . ?
C74 C73 H73B 108.7 . . ?
C73 C74 H74A 109.5 . . ?
C73 C74 H74B 109.5 . . ?
C73 C74 H74C 109.5 . . ?
H74A C74 H74B 109.5 . . ?
H74A C74 H74C 109.5 . . ?
H74B C74 H74C 109.5 . . ?
C27 C33A H33A 106.3 . . ?
C27 C33A C34A 116.5(8) . . ?
C34A C33A H33A 106.3 . . ?
C36A C33A C27 103.6(6) . . ?
C36A C33A H33A 106.3 . . ?
C36A C33A C34A 117.0(8) . . ?
C33A C34A H34C 107.3 . . ?
C33A C34A H34D 107.3 . . ?
C33A C34A C35A 120.3(10) . . ?
H34C C34A H34D 106.9 . . ?
C35A C34A H34C 107.3 . . ?
C35A C34A H34D 107.3 . . ?
C34A C35A H35D 109.5 . . ?
C34A C35A H35E 109.5 . . ?
C34A C35A H35F 109.5 . . ?
H35D C35A H35E 109.5 . . ?
H35D C35A H35F 109.5 . . ?
H35E C35A H35F 109.5 . . ?
C33A C36A H36C 108.0 . . ?
C33A C36A H36D 108.0 . . ?
C33A C36A C37A 117.1(7) . . ?
H36C C36A H36D 107.3 . . ?
C37A C36A H36C 108.0 . . ?
C37A C36A H36D 108.0 . . ?
C36A C37A H37D 109.5 . . ?
C36A C37A H37E 109.5 . . ?
C36A C37A H37F 109.5 . . ?
H37D C37A H37E 109.5 . . ?
H37D C37A H37F 109.5 . . ?
H37E C37A H37F 109.5 . . ?
C71A C70A H70A 106.6 . . ?
C73A C70A H70A 106.6 . . ?
C73A C70A C71A 109.6(5) . . ?
C73A C70A C65A 113.9(5) . . ?
C65A C70A H70A 106.6 . . ?
C65A C70A C71A 113.0(5) . . ?
C70A C71A H71C 108.5 . . ?
C70A C71A H71D 108.5 . . ?
H71C C71A H71D 107.5 . . ?
C72A C71A C70A 115.0(5) . . ?
C72A C71A H71C 108.5 . . ?
C72A C71A H71D 108.5 . . ?
C71A C72A H72D 109.5 . . ?
C71A C72A H72E 109.5 . . ?
C71A C72A H72F 109.5 . . ?
H72D C72A H72E 109.5 . . ?
H72D C72A H72F 109.5 . . ?
H72E C72A H72F 109.5 . . ?
C70A C73A H73C 108.5 . . ?
C70A C73A H73D 108.5 . . ?
C70A C73A C74A 114.9(5) . . ?
H73C C73A H73D 107.5 . . ?
C74A C73A H73C 108.5 . . ?
C74A C73A H73D 108.6 . . ?
C73A C74A H74D 109.5 . . ?
C73A C74A H74E 109.5 . . ?
C73A C74A H74F 109.5 . . ?
H74D C74A H74E 109.5 . . ?
H74D C74A H74F 109.5 . . ?
H74E C74A H74F 109.5 . . ?
C136 O4A C132 109.4(12) . . ?
O4A C132 H13C 109.5 . . ?
O4A C132 H13D 109.5 . . ?
H13C C132 H13D 108.1 . . ?
C133 C132 O4A 110.7(10) . . ?
C133 C132 H13C 109.5 . . ?
C133 C132 H13D 109.5 . . ?
C132 C133 H13E 108.1 . . ?
C132 C133 H13F 108.1 . . ?
H13E C133 H13F 107.3 . . ?
C134 C133 C132 116.9(12) . . ?
C134 C133 H13E 108.1 . . ?
C134 C133 H13F 108.1 . . ?
C133 C134 H13G 109.6 . . ?
C133 C134 H13H 109.6 . . ?
C133 C134 C135 110.2(11) . . ?
H13G C134 H13H 108.1 . . ?
C135 C134 H13G 109.6 . . ?
C135 C134 H13H 109.6 . . ?
C134 C135 H13I 108.9 . . ?
C134 C135 H13J 108.9 . . ?
C134 C135 C136 113.2(12) . . ?
H13I C135 H13J 107.8 . . ?
C136 C135 H13I 108.9 . . ?
C136 C135 H13J 108.9 . . ?
O4A C136 H13K 109.1 . . ?
O4A C136 H13L 109.1 . . ?
C135 C136 O4A 112.4(11) . . ?
C135 C136 H13K 109.1 . . ?
C135 C136 H13L 109.1 . . ?
H13K C136 H13L 107.9 . . ?
C131 O4 C127 111.8(4) . . ?
O4 C127 H12P 109.6 . . ?
O4 C127 H12Q 109.6 . . ?
H12P C127 H12Q 108.1 . . ?
C128 C127 O4 110.5(3) . . ?
C128 C127 H12P 109.6 . . ?
C128 C127 H12Q 109.6 . . ?
C127 C128 H12R 109.6 . . ?
C127 C128 H12S 109.6 . . ?
C127 C128 C129 110.4(4) . . ?
H12R C128 H12S 108.1 . . ?
C129 C128 H12R 109.6 . . ?
C129 C128 H12S 109.6 . . ?
C128 C129 H12T 109.6 . . ?
C128 C129 H12U 109.6 . . ?
H12T C129 H12U 108.1 . . ?
C130 C129 C128 110.3(4) . . ?
C130 C129 H12T 109.6 . . ?
C130 C129 H12U 109.6 . . ?
C129 C130 H13M 109.2 . . ?
C129 C130 H13N 109.2 . . ?
C129 C130 C131 111.9(4) . . ?
H13M C130 H13N 107.9 . . ?
C131 C130 H13M 109.2 . . ?
C131 C130 H13N 109.2 . . ?
O4 C131 C130 108.5(4) . . ?
O4 C131 H13O 110.0 . . ?
O4 C131 H13P 110.0 . . ?
C130 C131 H13O 110.0 . . ?
C130 C131 H13P 110.0 . . ?
H13O C131 H13P 108.4 . . ?
C69 C68A H68A 118.4 . . ?
C67A C68A C69 123.1(6) . . ?
C67A C68A H68A 118.4 . . ?
C68A C67A H67A 121.1 . . ?
C66A C67A C68A 117.9(8) . . ?
C66A C67A H67A 121.1 . . ?
C67A C66A H66A 117.9 . . ?
C67A C66A C65A 124.2(8) . . ?
C65A C66A H66A 117.9 . . ?
C64 C65A C70A 124.9(6) . . ?
C66A C65A C64 115.5(6) . . ?
C66A C65A C70A 119.6(7) . . ?

loop_
_geom_bond_atom_site_label_1
_geom_bond_atom_site_label_2
_geom_bond_distance
_geom_bond_site_symmetry_2
_geom_bond_publ_flag
Ca1 P1 3.3252(5) . ?
Ca1 P3 3.3801(5) . ?
Ca1 P4 3.1164(5) . ?
Ca1 P6 3.0922(4) . ?
Ca1 O1 2.3915(11) . ?
Ca1 N1 2.4201(12) . ?
Ca1 N2 2.3836(12) . ?
Ca1 C2 2.8033(14) . ?
Ca1 C3 2.7752(15) . ?
Ca1 C4 2.7824(14) . ?
Ca2 P1 3.4152(5) . ?
Ca2 P2 3.3324(5) . ?
Ca2 P4 3.1022(5) . ?
Ca2 P5 3.0747(5) . ?
Ca2 O2 2.3815(11) . ?
Ca2 N3 2.4074(13) . ?
Ca2 N4 2.4040(13) . ?
Ca2 C44 2.8217(15) . ?
Ca2 C45 2.7964(15) . ?
Ca2 C46 2.7999(15) . ?
Ca3 P2 3.4610(5) . ?
Ca3 P3 3.3537(5) . ?
Ca3 P5 3.1032(5) . ?
Ca3 P6 3.0557(4) . ?
Ca3 O3 2.3874(11) . ?
Ca3 N5 2.3919(12) . ?
Ca3 N6 2.4008(12) . ?
Ca3 C86 2.8078(15) . ?
Ca3 C87 2.8106(16) . ?
Ca3 C88 2.8193(15) . ?
P1 P2 2.2544(5) . ?
P1 P3 2.2609(5) . ?
P1 P4 2.1610(5) . ?
P2 P3 2.2579(5) . ?
P2 P5 2.1615(5) . ?
P3 P6 2.1601(5) . ?
P4 P7 2.1787(5) . ?
P5 P7 2.1890(5) . ?
P6 P7 2.1868(5) . ?
O1 C38 1.445(2) . ?
O1 C42 1.4474(19) . ?
O2 C80 1.448(2) . ?
O2 C84 1.4507(19) . ?
O3 C122 1.447(2) . ?
O3 C126 1.4496(19) . ?
N1 C2 1.3327(19) . ?
N1 C6 1.4422(19) . ?
N2 C4 1.3306(19) . ?
N2 C22 1.4388(18) . ?
N3 C44 1.330(2) . ?
N3 C48 1.4379(19) . ?
N4 C46 1.324(2) . ?
N4 C64 1.432(2) . ?
N5 C86 1.336(2) . ?
N5 C90 1.4363(18) . ?
N6 C88 1.321(2) . ?
N6 C106 1.4403(19) . ?
C1 H1A 0.9800 . ?
C1 H1B 0.9800 . ?
C1 H1C 0.9800 . ?
C1 C2 1.5198(19) . ?
C2 C3 1.418(2) . ?
C3 H3 0.960(19) . ?
C3 C4 1.419(2) . ?
C4 C5 1.514(2) . ?
C5 H5A 0.9800 . ?
C5 H5B 0.9800 . ?
C5 H5C 0.9800 . ?
C6 C7 1.417(2) . ?
C6 C11 1.409(2) . ?
C7 C8 1.392(2) . ?
C7 C12 1.517(2) . ?
C8 H8 0.9500 . ?
C8 C9 1.380(2) . ?
C9 H9 0.9500 . ?
C9 C10 1.381(2) . ?
C10 H10 0.9500 . ?
C10 C11 1.395(2) . ?
C11 C17 1.518(2) . ?
C12 H12 1.0000 . ?
C12 C13 1.545(2) . ?
C12 C15 1.540(2) . ?
C13 H13A 0.9900 . ?
C13 H13B 0.9900 . ?
C13 C14 1.524(3) . ?
C14 H14A 0.9800 . ?
C14 H14B 0.9800 . ?
C14 H14C 0.9800 . ?
C15 H15A 0.9900 . ?
C15 H15B 0.9900 . ?
C15 C16 1.529(2) . ?
C16 H16A 0.9800 . ?
C16 H16B 0.9800 . ?
C16 H16C 0.9800 . ?
C17 H17 1.0000 . ?
C17 C18 1.539(2) . ?
C17 C20 1.535(2) . ?
C18 H18A 0.9900 . ?
C18 H18B 0.9900 . ?
C18 C19 1.525(2) . ?
C19 H19A 0.9800 . ?
C19 H19B 0.9800 . ?
C19 H19C 0.9800 . ?
C20 H20A 0.9900 . ?
C20 H20B 0.9900 . ?
C20 C21 1.516(3) . ?
C21 H21A 0.9800 . ?
C21 H21B 0.9800 . ?
C21 H21C 0.9800 . ?
C22 C23 1.408(2) . ?
C22 C27 1.413(2) . ?
C23 C24 1.391(2) . ?
C23 C28 1.518(2) . ?
C24 H24 0.9500 . ?
C24 C25 1.384(2) . ?
C25 H25 0.9500 . ?
C25 C26 1.378(3) . ?
C26 H26 0.9500 . ?
C26 C27 1.392(2) . ?
C27 C33 1.559(3) . ?
C27 C33A 1.486(6) . ?
C28 H28 1.0000 . ?
C28 C29 1.545(2) . ?
C28 C31 1.528(2) . ?
C29 H29A 0.9900 . ?
C29 H29B 0.9900 . ?
C29 C30 1.520(2) . ?
C30 H30A 0.9800 . ?
C30 H30B 0.9800 . ?
C30 H30C 0.9800 . ?
C31 H31A 0.9900 . ?
C31 H31B 0.9900 . ?
C31 C32 1.522(3) . ?
C32 H32A 0.9800 . ?
C32 H32B 0.9800 . ?
C32 H32C 0.9800 . ?
C38 H38A 0.9900 . ?
C38 H38B 0.9900 . ?
C38 C39 1.520(3) . ?
C39 H39A 0.9900 . ?
C39 H39B 0.9900 . ?
C39 C40 1.529(3) . ?
C40 H40A 0.9900 . ?
C40 H40B 0.9900 . ?
C40 C41 1.516(3) . ?
C41 H41A 0.9900 . ?
C41 H41B 0.9900 . ?
C41 C42 1.508(2) . ?
C42 H42A 0.9900 . ?
C42 H42B 0.9900 . ?
C43 H43A 0.9800 . ?
C43 H43B 0.9800 . ?
C43 H43C 0.9800 . ?
C43 C44 1.513(2) . ?
C44 C45 1.420(2) . ?
C45 H45 0.936(18) . ?
C45 C46 1.415(2) . ?
C46 C47 1.521(2) . ?
C47 H47A 0.9800 . ?
C47 H47B 0.9800 . ?
C47 H47C 0.9800 . ?
C48 C49 1.409(2) . ?
C48 C53 1.417(2) . ?
C49 C50 1.398(2) . ?
C49 C54 1.516(2) . ?
C50 H50 0.9500 . ?
C50 C51 1.387(2) . ?
C51 H51 0.9500 . ?
C51 C52 1.373(3) . ?
C52 H52 0.9500 . ?
C52 C53 1.399(2) . ?
C53 C59 1.514(3) . ?
C54 H54 1.0000 . ?
C54 C55 1.544(2) . ?
C54 C57 1.526(2) . ?
C55 H55A 0.9900 . ?
C55 H55B 0.9900 . ?
C55 C56 1.526(2) . ?
C56 H56A 0.9800 . ?
C56 H56B 0.9800 . ?
C56 H56C 0.9800 . ?
C57 H57A 0.9900 . ?
C57 H57B 0.9900 . ?
C57 C58 1.522(3) . ?
C58 H58A 0.9800 . ?
C58 H58B 0.9800 . ?
C58 H58C 0.9800 . ?
C59 H59 1.0000 . ?
C59 C60 1.537(3) . ?
C59 C62 1.539(3) . ?
C60 H60A 0.9900 . ?
C60 H60B 0.9900 . ?
C60 C61 1.522(3) . ?
C61 H61A 0.9800 . ?
C61 H61B 0.9800 . ?
C61 H61C 0.9800 . ?
C62 H62A 0.9900 . ?
C62 H62B 0.9900 . ?
C62 C63 1.515(4) . ?
C63 H63A 0.9800 . ?
C63 H63B 0.9800 . ?
C63 H63C 0.9800 . ?
C64 C65 1.411(7) . ?
C64 C69 1.403(2) . ?
C64 C65A 1.461(8) . ?
C65 C66 1.382(9) . ?
C65 C70 1.515(5) . ?
C66 H66 0.9500 . ?
C66 C67 1.359(9) . ?
C67 H67 0.9500 . ?
C67 C68 1.387(9) . ?
C68 H68 0.9500 . ?
C68 C69 1.394(9) . ?
C69 C75 1.522(2) . ?
C69 C68A 1.408(8) . ?
C75 H75 1.0000 . ?
C75 C76 1.537(3) . ?
C75 C78 1.541(2) . ?
C76 H76A 0.9900 . ?
C76 H76B 0.9900 . ?
C76 C77 1.523(3) . ?
C77 H77A 0.9800 . ?
C77 H77B 0.9800 . ?
C77 H77C 0.9800 . ?
C78 H78A 0.9900 . ?
C78 H78B 0.9900 . ?
C78 C79 1.512(3) . ?
C79 H79A 0.9800 . ?
C79 H79B 0.9800 . ?
C79 H79C 0.9800 . ?
C80 H80A 0.9900 . ?
C80 H80B 0.9900 . ?
C80 C81 1.501(3) . ?
C81 H81A 0.9900 . ?
C81 H81B 0.9900 . ?
C81 C82 1.526(3) . ?
C82 H82A 0.9900 . ?
C82 H82B 0.9900 . ?
C82 C83 1.524(3) . ?
C83 H83A 0.9900 . ?
C83 H83B 0.9900 . ?
C83 C84 1.503(3) . ?
C84 H84A 0.9900 . ?
C84 H84B 0.9900 . ?
C85 H85A 0.9800 . ?
C85 H85B 0.9800 . ?
C85 H85C 0.9800 . ?
C85 C86 1.517(2) . ?
C86 C87 1.412(2) . ?
C87 H87 0.908(18) . ?
C87 C88 1.431(2) . ?
C88 C89 1.519(2) . ?
C89 H89A 0.9800 . ?
C89 H89B 0.9800 . ?
C89 H89C 0.9800 . ?
C90 C91 1.411(2) . ?
C90 C95 1.418(2) . ?
C91 C92 1.397(2) . ?
C91 C96 1.517(2) . ?
C92 H92 0.9500 . ?
C92 C93 1.377(2) . ?
C93 H93 0.9500 . ?
C93 C94 1.382(3) . ?
C94 H94 0.9500 . ?
C94 C95 1.395(2) . ?
C95 C101 1.526(2) . ?
C96 H96 1.0000 . ?
C96 C97 1.542(2) . ?
C96 C99 1.538(2) . ?
C97 H97A 0.9900 . ?
C97 H97B 0.9900 . ?
C97 C98 1.524(2) . ?
C98 H98A 0.9800 . ?
C98 H98B 0.9800 . ?
C98 H98C 0.9800 . ?
C99 H99A 0.9900 . ?
C99 H99B 0.9900 . ?
C99 C100 1.517(2) . ?
C100 H10A 0.9800 . ?
C100 H10B 0.9800 . ?
C100 H10C 0.9800 . ?
C101 H101 1.0000 . ?
C101 C102 1.543(2) . ?
C101 C104 1.536(3) . ?
C102 H10D 0.9900 . ?
C102 H10E 0.9900 . ?
C102 C103 1.511(3) . ?
C103 H10F 0.9800 . ?
C103 H10G 0.9800 . ?
C103 H10H 0.9800 . ?
C104 H10I 0.9900 . ?
C104 H10J 0.9900 . ?
C104 C105 1.513(3) . ?
C105 H10K 0.9800 . ?
C105 H10L 0.9800 . ?
C105 H10M 0.9800 . ?
C106 C107 1.410(2) . ?
C106 C111 1.407(2) . ?
C107 C108 1.393(2) . ?
C107 C112 1.522(2) . ?
C108 H108 0.9500 . ?
C108 C109 1.376(3) . ?
C109 H109 0.9500 . ?
C109 C110 1.381(2) . ?
C110 H110 0.9500 . ?
C110 C111 1.396(2) . ?
C111 C117 1.518(2) . ?
C112 H112 1.0000 . ?
C112 C113 1.534(3) . ?
C112 C115 1.541(2) . ?
C113 H11A 0.9900 . ?
C113 H11B 0.9900 . ?
C113 C114 1.520(3) . ?
C114 H11C 0.9800 . ?
C114 H11D 0.9800 . ?
C114 H11E 0.9800 . ?
C115 H11F 0.9900 . ?
C115 H11G 0.9900 . ?
C115 C116 1.522(3) . ?
C116 H11H 0.9800 . ?
C116 H11I 0.9800 . ?
C116 H11J 0.9800 . ?
C117 H117 1.0000 . ?
C117 C118 1.543(3) . ?
C117 C120 1.534(2) . ?
C118 H11K 0.9900 . ?
C118 H11L 0.9900 . ?
C118 C119 1.518(2) . ?
C119 H11M 0.9800 . ?
C119 H11N 0.9800 . ?
C119 H11O 0.9800 . ?
C120 H12A 0.9900 . ?
C120 H12B 0.9900 . ?
C120 C121 1.521(3) . ?
C121 H12C 0.9800 . ?
C121 H12D 0.9800 . ?
C121 H12E 0.9800 . ?
C122 H12F 0.9900 . ?
C122 H12G 0.9900 . ?
C122 C123 1.518(3) . ?
C123 H12H 0.9900 . ?
C123 H12I 0.9900 . ?
C123 C124 1.522(3) . ?
C124 H12J 0.9900 . ?
C124 H12K 0.9900 . ?
C124 C125 1.526(3) . ?
C125 H12L 0.9900 . ?
C125 H12M 0.9900 . ?
C125 C126 1.521(3) . ?
C126 H12N 0.9900 . ?
C126 H12O 0.9900 . ?
C33 H33 1.0000 . ?
C33 C34 1.534(3) . ?
C33 C36 1.553(4) . ?
C34 H34A 0.9900 . ?
C34 H34B 0.9900 . ?
C34 C35 1.507(4) . ?
C35 H35A 0.9800 . ?
C35 H35B 0.9800 . ?
C35 H35C 0.9800 . ?
C36 H36A 0.9900 . ?
C36 H36B 0.9900 . ?
C36 C37 1.509(4) . ?
C37 H37A 0.9800 . ?
C37 H37B 0.9800 . ?
C37 H37C 0.9800 . ?
C70 H70 1.0000 . ?
C70 C71 1.544(6) . ?
C70 C73 1.539(5) . ?
C71 H71A 0.9900 . ?
C71 H71B 0.9900 . ?
C71 C72 1.517(6) . ?
C72 H72A 0.9800 . ?
C72 H72B 0.9800 . ?
C72 H72C 0.9800 . ?
C73 H73A 0.9900 . ?
C73 H73B 0.9900 . ?
C73 C74 1.524(6) . ?
C74 H74A 0.9800 . ?
C74 H74B 0.9800 . ?
C74 H74C 0.9800 . ?
C33A H33A 1.0000 . ?
C33A C34A 1.488(17) . ?
C33A C36A 1.468(13) . ?
C34A H34C 0.9900 . ?
C34A H34D 0.9900 . ?
C34A C35A 1.491(16) . ?
C35A H35D 0.9800 . ?
C35A H35E 0.9800 . ?
C35A H35F 0.9800 . ?
C36A H36C 0.9900 . ?
C36A H36D 0.9900 . ?
C36A C37A 1.489(12) . ?
C37A H37D 0.9800 . ?
C37A H37E 0.9800 . ?
C37A H37F 0.9800 . ?
C70A H70A 1.0000 . ?
C70A C71A 1.555(8) . ?
C70A C73A 1.525(8) . ?
C70A C65A 1.535(6) . ?
C71A H71C 0.9900 . ?
C71A H71D 0.9900 . ?
C71A C72A 1.520(8) . ?
C72A H72D 0.9800 . ?
C72A H72E 0.9800 . ?
C72A H72F 0.9800 . ?
C73A H73C 0.9900 . ?
C73A H73D 0.9900 . ?
C73A C74A 1.525(9) . ?
C74A H74D 0.9800 . ?
C74A H74E 0.9800 . ?
C74A H74F 0.9800 . ?
O4A C132 1.536(13) . ?
O4A C136 1.483(14) . ?
C132 H13C 0.9900 . ?
C132 H13D 0.9900 . ?
C132 C133 1.459(12) . ?
C133 H13E 0.9900 . ?
C133 H13F 0.9900 . ?
C133 C134 1.442(13) . ?
C134 H13G 0.9900 . ?
C134 H13H 0.9900 . ?
C134 C135 1.446(12) . ?
C135 H13I 0.9900 . ?
C135 H13J 0.9900 . ?
C135 C136 1.472(13) . ?
C136 H13K 0.9900 . ?
C136 H13L 0.9900 . ?
O4 C127 1.488(5) . ?
O4 C131 1.423(7) . ?
C127 H12P 0.9900 . ?
C127 H12Q 0.9900 . ?
C127 C128 1.485(6) . ?
C128 H12R 0.9900 . ?
C128 H12S 0.9900 . ?
C128 C129 1.504(6) . ?
C129 H12T 0.9900 . ?
C129 H12U 0.9900 . ?
C129 C130 1.481(6) . ?
C130 H13M 0.9900 . ?
C130 H13N 0.9900 . ?
C130 C131 1.520(7) . ?
C131 H13O 0.9900 . ?
C131 H13P 0.9900 . ?
C68A H68A 0.9500 . ?
C68A C67A 1.380(10) . ?
C67A H67A 0.9500 . ?
C67A C66A 1.367(10) . ?
C66A H66A 0.9500 . ?
C66A C65A 1.397(10) . ?

loop_
_geom_torsion_atom_site_label_1
_geom_torsion_atom_site_label_2
_geom_torsion_atom_site_label_3
_geom_torsion_atom_site_label_4
_geom_torsion
_geom_torsion_site_symmetry_1
_geom_torsion_site_symmetry_2
_geom_torsion_site_symmetry_3
_geom_torsion_site_symmetry_4
_geom_torsion_publ_flag
Ca1 O1 C38 C39 -129.90(13) . . . . ?
Ca1 O1 C42 C41 132.32(12) . . . . ?
Ca1 N1 C2 C1 -138.98(11) . . . . ?
Ca1 N1 C2 C3 38.02(14) . . . . ?
Ca1 N1 C6 C7 -140.78(13) . . . . ?
Ca1 N1 C6 C11 40.2(2) . . . . ?
Ca1 N2 C4 C3 -38.94(14) . . . . ?
Ca1 N2 C4 C5 136.84(12) . . . . ?
Ca1 N2 C22 C23 -38.2(2) . . . . ?
Ca1 N2 C22 C27 141.87(14) . . . . ?
Ca1 C2 C3 C4 55.29(15) . . . . ?
Ca1 C3 C4 N2 33.85(13) . . . . ?
Ca1 C3 C4 C5 -142.17(12) . . . . ?
Ca2 O2 C80 C81 129.90(12) . . . . ?
Ca2 O2 C84 C83 -133.09(13) . . . . ?
Ca2 N3 C44 C43 -139.12(13) . . . . ?
Ca2 N3 C44 C45 37.19(15) . . . . ?
Ca2 N3 C48 C49 41.8(3) . . . . ?
Ca2 N3 C48 C53 -137.31(15) . . . . ?
Ca2 N4 C46 C45 -39.46(16) . . . . ?
Ca2 N4 C46 C47 135.67(14) . . . . ?
Ca2 N4 C64 C65 152.5(3) . . . . ?
Ca2 N4 C64 C69 -34.6(2) . . . . ?
Ca2 N4 C64 C65A 133.5(4) . . . . ?
Ca2 C44 C45 C46 55.40(16) . . . . ?
Ca2 C45 C46 N4 34.31(14) . . . . ?
Ca2 C45 C46 C47 -141.15(13) . . . . ?
Ca3 O3 C122 C123 135.90(13) . . . . ?
Ca3 O3 C126 C125 -132.79(12) . . . . ?
Ca3 N5 C86 C85 -135.60(12) . . . . ?
Ca3 N5 C86 C87 39.58(15) . . . . ?
Ca3 N5 C90 C91 37.1(2) . . . . ?
Ca3 N5 C90 C95 -139.02(14) . . . . ?
Ca3 N6 C88 C87 -37.51(15) . . . . ?
Ca3 N6 C88 C89 139.30(12) . . . . ?
Ca3 N6 C106 C107 136.48(14) . . . . ?
Ca3 N6 C106 C111 -42.6(2) . . . . ?
Ca3 C86 C87 C88 54.67(16) . . . . ?
Ca3 C87 C88 N6 32.39(13) . . . . ?
Ca3 C87 C88 C89 -144.62(12) . . . . ?
O1 C38 C39 C40 -57.3(2) . . . . ?
O2 C80 C81 C82 57.0(2) . . . . ?
O3 C122 C123 C124 54.9(2) . . . . ?
N1 C2 C3 Ca1 -33.53(12) . . . . ?
N1 C2 C3 C4 21.8(2) . . . . ?
N1 C6 C7 C8 -174.99(14) . . . . ?
N1 C6 C7 C12 5.2(2) . . . . ?
N1 C6 C11 C10 175.09(14) . . . . ?
N1 C6 C11 C17 -6.9(2) . . . . ?
N2 C22 C23 C24 -175.21(14) . . . . ?
N2 C22 C23 C28 7.0(2) . . . . ?
N2 C22 C27 C26 173.20(15) . . . . ?
N2 C22 C27 C33 -14.6(3) . . . . ?
N2 C22 C27 C33A 15.8(6) . . . . ?
N3 C44 C45 Ca2 -32.31(13) . . . . ?
N3 C44 C45 C46 23.1(3) . . . . ?
N3 C48 C49 C50 177.43(15) . . . . ?
N3 C48 C49 C54 -5.4(2) . . . . ?
N3 C48 C53 C52 -178.08(16) . . . . ?
N3 C48 C53 C59 2.9(2) . . . . ?
N4 C64 C65 C66 -177.2(4) . . . . ?
N4 C64 C65 C70 1.9(6) . . . . ?
N4 C64 C69 C68 -176.1(8) . . . . ?
N4 C64 C69 C75 -2.3(2) . . . . ?
N4 C64 C69 C68A 171.8(8) . . . . ?
N4 C64 C65A C70A 1.2(8) . . . . ?
N4 C64 C65A C66A -178.8(5) . . . . ?
N5 C86 C87 Ca3 -34.02(13) . . . . ?
N5 C86 C87 C88 20.6(3) . . . . ?
N5 C90 C91 C92 -176.78(14) . . . . ?
N5 C90 C91 C96 2.1(2) . . . . ?
N5 C90 C95 C94 177.04(15) . . . . ?
N5 C90 C95 C101 -1.7(2) . . . . ?
N6 C106 C107 C108 176.77(17) . . . . ?
N6 C106 C107 C112 -3.9(3) . . . . ?
N6 C106 C111 C110 -177.85(16) . . . . ?
N6 C106 C111 C117 5.9(2) . . . . ?
C1 C2 C3 Ca1 143.61(11) . . . . ?
C1 C2 C3 C4 -161.10(14) . . . . ?
C2 N1 C6 C7 83.39(17) . . . . ?
C2 N1 C6 C11 -95.61(16) . . . . ?
C2 C3 C4 Ca1 -55.61(15) . . . . ?
C2 C3 C4 N2 -21.8(2) . . . . ?
C2 C3 C4 C5 162.22(15) . . . . ?
C4 N2 C22 C23 97.38(17) . . . . ?
C4 N2 C22 C27 -82.53(18) . . . . ?
C6 N1 C2 Ca1 155.47(12) . . . . ?
C6 N1 C2 C1 16.50(18) . . . . ?
C6 N1 C2 C3 -166.51(13) . . . . ?
C6 C7 C8 C9 -1.3(3) . . . . ?
C6 C7 C12 C13 144.41(16) . . . . ?
C6 C7 C12 C15 -89.94(18) . . . . ?
C6 C11 C17 C18 -88.60(17) . . . . ?
C6 C11 C17 C20 145.07(15) . . . . ?
C7 C6 C11 C10 -3.9(2) . . . . ?
C7 C6 C11 C17 174.14(14) . . . . ?
C7 C8 C9 C10 -1.6(3) . . . . ?
C7 C12 C13 C14 -57.5(2) . . . . ?
C7 C12 C15 C16 -54.60(19) . . . . ?
C8 C7 C12 C13 -35.3(2) . . . . ?
C8 C7 C12 C15 90.30(18) . . . . ?
C8 C9 C10 C11 1.7(3) . . . . ?
C9 C10 C11 C6 1.0(3) . . . . ?
C9 C10 C11 C17 -177.08(16) . . . . ?
C10 C11 C17 C18 89.45(17) . . . . ?
C10 C11 C17 C20 -36.9(2) . . . . ?
C11 C6 C7 C8 4.0(2) . . . . ?
C11 C6 C7 C12 -175.73(14) . . . . ?
C11 C17 C18 C19 -64.92(18) . . . . ?
C11 C17 C20 C21 -63.14(19) . . . . ?
C12 C7 C8 C9 178.49(16) . . . . ?
C13 C12 C15 C16 72.25(18) . . . . ?
C15 C12 C13 C14 174.68(16) . . . . ?
C18 C17 C20 C21 171.10(14) . . . . ?
C20 C17 C18 C19 63.48(18) . . . . ?
C22 N2 C4 Ca1 -154.74(14) . . . . ?
C22 N2 C4 C3 166.31(13) . . . . ?
C22 N2 C4 C5 -17.9(2) . . . . ?
C22 C23 C24 C25 0.5(3) . . . . ?
C22 C23 C28 C29 83.08(18) . . . . ?
C22 C23 C28 C31 -149.51(15) . . . . ?
C22 C27 C33 C34 134.68(19) . . . . ?
C22 C27 C33 C36 -98.9(2) . . . . ?
C22 C27 C33A C34A 82.8(9) . . . . ?
C22 C27 C33A C36A -147.2(4) . . . . ?
C23 C22 C27 C26 -6.7(2) . . . . ?
C23 C22 C27 C33 165.52(19) . . . . ?
C23 C22 C27 C33A -164.1(6) . . . . ?
C23 C24 C25 C26 -3.6(3) . . . . ?
C23 C28 C29 C30 62.08(19) . . . . ?
C23 C28 C31 C32 59.8(2) . . . . ?
C24 C23 C28 C29 -94.63(18) . . . . ?
C24 C23 C28 C31 32.8(2) . . . . ?
C24 C25 C26 C27 1.4(3) . . . . ?
C25 C26 C27 C22 3.6(3) . . . . ?
C25 C26 C27 C33 -168.6(2) . . . . ?
C25 C26 C27 C33A 163.2(5) . . . . ?
C26 C27 C33 C34 -53.2(3) . . . . ?
C26 C27 C33 C36 73.2(3) . . . . ?
C26 C27 C33A C34A -75.5(9) . . . . ?
C26 C27 C33A C36A 54.4(8) . . . . ?
C27 C22 C23 C24 4.7(2) . . . . ?
C27 C22 C23 C28 -173.07(15) . . . . ?
C27 C33 C34 C35 -61.8(3) . . . . ?
C27 C33 C36 C37 -68.7(3) . . . . ?
C27 C33A C34A C35A 47.0(14) . . . . ?
C27 C33A C36A C37A 50.1(10) . . . . ?
C28 C23 C24 C25 178.25(16) . . . . ?
C29 C28 C31 C32 -174.29(15) . . . . ?
C31 C28 C29 C30 -66.6(2) . . . . ?
C38 O1 C42 C41 -60.60(18) . . . . ?
C38 C39 C40 C41 52.4(2) . . . . ?
C39 C40 C41 C42 -51.9(2) . . . . ?
C40 C41 C42 O1 56.27(19) . . . . ?
C42 O1 C38 C39 61.11(19) . . . . ?
C43 C44 C45 Ca2 144.20(13) . . . . ?
C43 C44 C45 C46 -160.41(16) . . . . ?
C44 N3 C48 C49 -99.12(18) . . . . ?
C44 N3 C48 C53 81.77(19) . . . . ?
C44 C45 C46 Ca2 -55.71(16) . . . . ?
C44 C45 C46 N4 -21.4(3) . . . . ?
C44 C45 C46 C47 163.14(16) . . . . ?
C46 N4 C64 C65 -70.4(3) . . . . ?
C46 N4 C64 C69 102.49(18) . . . . ?
C46 N4 C64 C65A -89.4(4) . . . . ?
C48 N3 C44 Ca2 157.41(14) . . . . ?
C48 N3 C44 C43 18.3(2) . . . . ?
C48 N3 C44 C45 -165.40(14) . . . . ?
C48 C49 C50 C51 1.6(3) . . . . ?
C48 C49 C54 C55 -89.73(17) . . . . ?
C48 C49 C54 C57 142.59(15) . . . . ?
C48 C53 C59 C60 138.87(17) . . . . ?
C48 C53 C59 C62 -94.0(2) . . . . ?
C49 C48 C53 C52 2.8(3) . . . . ?
C49 C48 C53 C59 -176.23(16) . . . . ?
C49 C50 C51 C52 0.9(3) . . . . ?
C49 C54 C55 C56 -71.29(18) . . . . ?
C49 C54 C57 C58 -63.38(18) . . . . ?
C50 C49 C54 C55 87.40(18) . . . . ?
C50 C49 C54 C57 -40.3(2) . . . . ?
C50 C51 C52 C53 -1.6(3) . . . . ?
C51 C52 C53 C48 -0.2(3) . . . . ?
C51 C52 C53 C59 178.82(18) . . . . ?
C52 C53 C59 C60 -40.1(2) . . . . ?
C52 C53 C59 C62 87.0(2) . . . . ?
C53 C48 C49 C50 -3.5(2) . . . . ?
C53 C48 C49 C54 173.68(15) . . . . ?
C53 C59 C60 C61 -52.2(2) . . . . ?
C53 C59 C62 C63 -53.3(2) . . . . ?
C54 C49 C50 C51 -175.59(16) . . . . ?
C55 C54 C57 C58 170.33(14) . . . . ?
C57 C54 C55 C56 57.67(18) . . . . ?
C60 C59 C62 C63 74.6(3) . . . . ?
C62 C59 C60 C61 179.34(18) . . . . ?
C64 N4 C46 Ca2 -153.72(15) . . . . ?
C64 N4 C46 C45 166.81(15) . . . . ?
C64 N4 C46 C47 -18.1(2) . . . . ?
C64 C65 C66 C67 -7.2(9) . . . . ?
C64 C65 C70 C71 110.0(4) . . . . ?
C64 C65 C70 C73 -128.1(4) . . . . ?
C64 C69 C75 C76 95.43(19) . . . . ?
C64 C69 C75 C78 -138.25(16) . . . . ?
C64 C69 C68A C67A 5.4(17) . . . . ?
C65 C64 C69 C68 -2.8(8) . . . . ?
C65 C64 C69 C75 171.0(3) . . . . ?
C65 C66 C67 C68 -2.1(13) . . . . ?
C65 C70 C71 C72 -157.6(4) . . . . ?
C65 C70 C73 C74 50.0(5) . . . . ?
C66 C65 C70 C71 -70.9(6) . . . . ?
C66 C65 C70 C73 51.1(6) . . . . ?
C66 C67 C68 C69 8.7(18) . . . . ?
C67 C68 C69 C64 -6.1(15) . . . . ?
C67 C68 C69 C75 179.8(9) . . . . ?
C68 C69 C75 C76 -90.5(7) . . . . ?
C68 C69 C75 C78 35.8(8) . . . . ?
C69 C64 C65 C66 9.5(6) . . . . ?
C69 C64 C65 C70 -171.4(3) . . . . ?
C69 C64 C65A C70A 169.3(5) . . . . ?
C69 C64 C65A C66A -10.7(7) . . . . ?
C69 C75 C76 C77 60.1(2) . . . . ?
C69 C75 C78 C79 55.9(2) . . . . ?
C69 C68A C67A C66A -8(2) . . . . ?
C75 C69 C68A C67A 179.5(11) . . . . ?
C76 C75 C78 C79 -177.21(16) . . . . ?
C78 C75 C76 C77 -67.8(2) . . . . ?
C80 O2 C84 C83 59.15(19) . . . . ?
C80 C81 C82 C83 -52.9(2) . . . . ?
C81 C82 C83 C84 52.1(2) . . . . ?
C82 C83 C84 O2 -55.19(19) . . . . ?
C84 O2 C80 C81 -60.16(18) . . . . ?
C85 C86 C87 Ca3 141.39(12) . . . . ?
C85 C86 C87 C88 -163.94(15) . . . . ?
C86 N5 C90 C91 -106.57(17) . . . . ?
C86 N5 C90 C95 77.27(18) . . . . ?
C86 C87 C88 Ca3 -54.56(16) . . . . ?
C86 C87 C88 N6 -22.2(3) . . . . ?
C86 C87 C88 C89 160.81(16) . . . . ?
C88 N6 C106 C107 -88.99(18) . . . . ?
C88 N6 C106 C111 91.95(19) . . . . ?
C90 N5 C86 Ca3 158.43(14) . . . . ?
C90 N5 C86 C85 22.8(2) . . . . ?
C90 N5 C86 C87 -161.99(13) . . . . ?
C90 C91 C92 C93 0.5(2) . . . . ?
C90 C91 C96 C97 -98.36(17) . . . . ?
C90 C91 C96 C99 134.40(15) . . . . ?
C90 C95 C101 C102 139.58(16) . . . . ?
C90 C95 C101 C104 -94.13(19) . . . . ?
C91 C90 C95 C94 0.8(2) . . . . ?
C91 C90 C95 C101 -177.95(15) . . . . ?
C91 C92 C93 C94 -0.3(3) . . . . ?
C91 C96 C97 C98 -67.48(19) . . . . ?
C91 C96 C99 C100 -68.20(17) . . . . ?
C92 C91 C96 C97 80.56(18) . . . . ?
C92 C91 C96 C99 -46.7(2) . . . . ?
C92 C93 C94 C95 0.5(3) . . . . ?
C93 C94 C95 C90 -0.7(3) . . . . ?
C93 C94 C95 C101 178.10(17) . . . . ?
C94 C95 C101 C102 -39.2(2) . . . . ?
C94 C95 C101 C104 87.11(19) . . . . ?
C95 C90 C91 C92 -0.7(2) . . . . ?
C95 C90 C91 C96 178.22(14) . . . . ?
C95 C101 C102 C103 -56.8(2) . . . . ?
C95 C101 C104 C105 -56.1(2) . . . . ?
C96 C91 C92 C93 -178.50(15) . . . . ?
C97 C96 C99 C100 164.15(13) . . . . ?
C99 C96 C97 C98 61.72(19) . . . . ?
C102 C101 C104 C105 71.6(2) . . . . ?
C104 C101 C102 C103 174.74(15) . . . . ?
C106 N6 C88 Ca3 -151.72(13) . . . . ?
C106 N6 C88 C87 170.78(13) . . . . ?
C106 N6 C88 C89 -12.4(2) . . . . ?
C106 C107 C108 C109 1.8(3) . . . . ?
C106 C107 C112 C113 86.1(2) . . . . ?
C106 C107 C112 C115 -147.32(17) . . . . ?
C106 C111 C117 C118 82.96(19) . . . . ?
C106 C111 C117 C120 -149.96(16) . . . . ?
C107 C106 C111 C110 3.1(3) . . . . ?
C107 C106 C111 C117 -173.16(16) . . . . ?
C107 C108 C109 C110 1.6(3) . . . . ?
C107 C112 C113 C114 56.5(2) . . . . ?
C107 C112 C115 C116 56.2(2) . . . . ?
C108 C107 C112 C113 -94.5(2) . . . . ?
C108 C107 C112 C115 32.0(3) . . . . ?
C108 C109 C110 C111 -2.7(3) . . . . ?
C109 C110 C111 C106 0.4(3) . . . . ?
C109 C110 C111 C117 176.67(18) . . . . ?
C110 C111 C117 C118 -93.23(19) . . . . ?
C110 C111 C117 C120 33.9(2) . . . . ?
C111 C106 C107 C108 -4.2(3) . . . . ?
C111 C106 C107 C112 175.20(16) . . . . ?
C111 C117 C118 C119 65.97(18) . . . . ?
C111 C117 C120 C121 61.16(19) . . . . ?
C112 C107 C108 C109 -177.55(19) . . . . ?
C113 C112 C115 C116 -175.85(16) . . . . ?
C115 C112 C113 C114 -71.5(2) . . . . ?
C118 C117 C120 C121 -173.00(13) . . . . ?
C120 C117 C118 C119 -62.74(18) . . . . ?
C122 O3 C126 C125 60.55(18) . . . . ?
C122 C123 C124 C125 -51.3(2) . . . . ?
C123 C124 C125 C126 52.1(2) . . . . ?
C124 C125 C126 O3 -56.4(2) . . . . ?
C126 O3 C122 C123 -59.80(19) . . . . ?
C34 C33 C36 C37 59.5(3) . . . . ?
C36 C33 C34 C35 170.5(2) . . . . ?
C70 C65 C66 C67 173.7(7) . . . . ?
C71 C70 C73 C74 172.3(3) . . . . ?
C73 C70 C71 C72 79.3(4) . . . . ?
C34A C33A C36A C37A 179.8(9) . . . . ?
C36A C33A C34A C35A -76.2(12) . . . . ?
C71A C70A C73A C74A -172.7(5) . . . . ?
C71A C70A C65A C64 81.2(7) . . . . ?
C71A C70A C65A C66A -98.7(7) . . . . ?
C73A C70A C71A C72A -72.1(6) . . . . ?
C73A C70A C65A C64 -152.8(6) . . . . ?
C73A C70A C65A C66A 27.2(9) . . . . ?
O4A C132 C133 C134 51(2) . . . . ?
C132 O4A C136 C135 54(2) . . . . ?
C132 C133 C134 C135 -52(2) . . . . ?
C133 C134 C135 C136 53.0(18) . . . . ?
C134 C135 C136 O4A -57(2) . . . . ?
C136 O4A C132 C133 -49.9(19) . . . . ?
O4 C127 C128 C129 55.5(5) . . . . ?
C127 O4 C131 C130 59.8(6) . . . . ?
C127 C128 C129 C130 -53.9(6) . . . . ?
C128 C129 C130 C131 55.1(7) . . . . ?
C129 C130 C131 O4 -58.1(7) . . . . ?
C131 O4 C127 C128 -60.5(5) . . . . ?
C68A C69 C75 C76 -78.4(8) . . . . ?
C68A C69 C75 C78 47.9(8) . . . . ?
C68A C67A C66A C65A 0.1(17) . . . . ?
C67A C66A C65A C64 8.7(12) . . . . ?
C67A C66A C65A C70A -171.4(9) . . . . ?
C65A C64 C69 C75 -169.9(4) . . . . ?
C65A C64 C69 C68A 4.1(9) . . . . ?
C65A C70A C71A C72A 56.1(7) . . . . ?
C65A C70A C73A C74A 59.6(7) . . . . ?

loop_
_exptl_oxdiff_crystal_face_indexfrac_h
_exptl_oxdiff_crystal_face_indexfrac_k
_exptl_oxdiff_crystal_face_indexfrac_l
_exptl_oxdiff_crystal_face_x
_exptl_oxdiff_crystal_face_y
_exptl_oxdiff_crystal_face_z
8.3648 12.8585 3.3858 0.2029 0.4247 -0.8823
-0.9995 -1.9982 0.0010 -0.0415 -0.1057 0.1131
-6.5874 2.8212 10.5936 0.8524 -0.5215 -0.0376
0.9992 -0.0011 -1.0002 -0.0923 0.0610 -0.0220
-11.2231 -2.8773 5.6922 0.7551 -0.4625 0.4647
-10.3175 -10.9364 -8.0999 -0.0581 0.0345 0.9977
10.7527 10.8187 7.5106 0.0080 -0.0039 -1.0000
0.0762 10.5430 10.1091 0.8040 -0.1047 -0.5853
-11.9809 0.0041 -0.6419 0.8345 0.1546 0.5289
2.0228 0.6742 -12.7079 -0.3784 0.9124 0.1557
-2.9254 -4.5151 10.6630 0.1826 -0.9813 0.0608
1.4264 -0.0949 12.9585 0.1722 -0.9282 -0.3297
0.9995 0.9991 -0.0004 -0.0146 0.0483 -0.0781
11.3921 -0.4698 -3.5550 -0.9091 0.1186 -0.3993
0.9990 -2.0005 -1.9995 -0.2260 0.0163 0.0691
1.9989 -1.9997 -0.9990 -0.2753 -0.0630 0.0051
0.9996 -1.9985 0.0012 -0.1830 -0.1240 0.0271
8.7814 -4.1416 3.1782 -0.7859 -0.5412 -0.2992
0.8859 5.6996 13.7487 0.5529 -0.6459 -0.5264
-7.4410 -1.8520 10.1143 0.6400 -0.7486 0.1732
-12.0862 -8.7780 0.6825 0.3771 -0.4419 0.8139
-7.8943 3.7987 -5.6399 0.6509 0.6862 0.3247
-5.9800 -10.1403 -11.8944 -0.4019 0.3071 0.8627

loop_
_smtbx_masks_void_nr
_smtbx_masks_void_average_x
_smtbx_masks_void_average_y
_smtbx_masks_void_average_z
_smtbx_masks_void_volume
_smtbx_masks_void_count_electrons
_smtbx_masks_void_content
1 0.500 -0.669 0.169 1714.5 340.0 ?
